data_1545534
loop_
_publ_author_name
'Hu, Xiaobo'
'Dawson, Simon J.'
'Mandal, Pradeep K.'
'de Hatten, Xavier'
'Baptiste, Benoit'
'Huc, Ivan'

_publ_section_title
;
 Optimizing side chains for crystal growth from water: a case study of
 aromatic amide foldamers
;
_journal_issue 5
_journal_name_full 'Chem. Sci.'
_journal_page_first 3741
_journal_paper_doi 10.1039/C7SC00430C
_journal_volume 8
_journal_year 2017
_chemical_formula_moiety 'C172 H112 Ca1.5 N32 O61 S8, Ca0.5 O3.5, 46.5(O)'
_chemical_formula_sum 'C172 H112 Ca2 N32 O111 S8'
_chemical_formula_weight 4739.57
_chemical_properties_physical ', Air-sensitive'
_space_group_crystal_system monoclinic
_space_group_IT_number 15
_space_group_name_Hall '-C 2yc'
_space_group_name_H-M_alt 'C 1 2/c 1'
_symmetry_space_group_name_Hall '-C 2yc'
_symmetry_space_group_name_H-M 'C 1 2/c 1'
_atom_sites_solution_hydrogens geom
_audit_creation_date 2016-12-09
_audit_creation_method
;
Olex2 1.2
(compiled 2016.11.07 svn.r3352 for OlexSys, GUI svn.r5261)
;
_audit_update_record
;
2016-12-09 deposited with the CCDC.
2017-03-08 downloaded from the CCDC.
;
_cell_angle_alpha 90
_cell_angle_beta 109.407(4)
_cell_angle_gamma 90
_cell_formula_units_Z 8
_cell_length_a 34.1155(11)
_cell_length_b 45.9981(11)
_cell_length_c 33.3135(14)
_cell_measurement_reflns_used 20891
_cell_measurement_temperature 130(2)
_cell_measurement_theta_max 44.6340
_cell_measurement_theta_min 2.4810
_cell_volume 49307(3)
_computing_cell_refinement 'CrysAlisPro 1.171.38.43 (Rigaku OD, 2015)'
_computing_data_collection 'CrysAlisPro 1.171.38.43 (Rigaku OD, 2015)'
_computing_data_reduction 'CrysAlisPro 1.171.38.43 (Rigaku OD, 2015)'
_computing_molecular_graphics 'Olex2 (Dolomanov et al., 2009)'
_computing_publication_material 'Olex2 (Dolomanov et al., 2009)'
_computing_structure_refinement 'ShelXL (Sheldrick, 2015)'
_computing_structure_solution 'SUPERFLIP (Palatinus, 2007)'
_diffrn_ambient_temperature 130(2)
_diffrn_measured_fraction_theta_full 0.998
_diffrn_measured_fraction_theta_max 0.998
_diffrn_measurement_device_type 'dtrek-CrysAlisPro-abstract goniometer imported rigaku-d*trek images'
_diffrn_measurement_method '\w scans'
_diffrn_radiation_type CuK\a
_diffrn_radiation_wavelength 1.54178
_diffrn_reflns_av_R_equivalents 0.0813
_diffrn_reflns_av_unetI/netI 0.0641
_diffrn_reflns_Laue_measured_fraction_full 0.998
_diffrn_reflns_Laue_measured_fraction_max 0.998
_diffrn_reflns_limit_h_max 31
_diffrn_reflns_limit_h_min -31
_diffrn_reflns_limit_k_max 41
_diffrn_reflns_limit_k_min -41
_diffrn_reflns_limit_l_max 29
_diffrn_reflns_limit_l_min -30
_diffrn_reflns_number 121998
_diffrn_reflns_point_group_measured_fraction_full 0.998
_diffrn_reflns_point_group_measured_fraction_max 0.998
_diffrn_reflns_theta_full 44.726
_diffrn_reflns_theta_max 44.726
_diffrn_reflns_theta_min 2.381
_diffrn_source 'Rigaku FRX'
_exptl_absorpt_coefficient_mu 1.901
_exptl_absorpt_correction_T_max 1.00000
_exptl_absorpt_correction_T_min 0.69361
_exptl_absorpt_correction_type multi-scan
_exptl_absorpt_process_details
;
CrysAlisPro 1.171.38.43 (Rigaku Oxford Diffraction, 2015)
Empirical absorption correction using spherical harmonics,
 implemented in SCALE3 ABSPACK scaling algorithm.
;
_exptl_crystal_colour yellow
_exptl_crystal_density_diffrn 1.277
_exptl_crystal_description prism
_exptl_crystal_F_000 19392
_exptl_crystal_recrystallization_method 'Hanging drop vapor diffusion'
_exptl_crystal_size_max 0.100
_exptl_crystal_size_mid 0.040
_exptl_crystal_size_min 0.040
_refine_diff_density_max 1.112
_refine_diff_density_min -0.470
_refine_diff_density_rms 0.104
_refine_ls_extinction_coef 0.000003(3)
_refine_ls_extinction_expression Fc^*^=kFc[1+0.001xFc^2^\l^3^/sin(2\q)]^-1/4^
_refine_ls_extinction_method 'SHELXL-2014/7 (Sheldrick 2014'
_refine_ls_goodness_of_fit_ref 1.480
_refine_ls_hydrogen_treatment constr
_refine_ls_matrix_type full
_refine_ls_number_parameters 2558
_refine_ls_number_reflns 19582
_refine_ls_number_restraints 551
_refine_ls_restrained_S_all 1.462
_refine_ls_R_factor_all 0.2003
_refine_ls_R_factor_gt 0.1324
_refine_ls_shift/su_max 0.000
_refine_ls_shift/su_mean 0.000
_refine_ls_structure_factor_coef Fsqd
_refine_ls_weighting_details 'w=1/[\s^2^(Fo^2^)+(0.2000P)^2^] where P=(Fo^2^+2Fc^2^)/3'
_refine_ls_weighting_scheme calc
_refine_ls_wR_factor_gt 0.3635
_refine_ls_wR_factor_ref 0.4119
_reflns_Friedel_coverage 0.000
_reflns_number_gt 10778
_reflns_number_total 19582
_reflns_threshold_expression 'I > 2\s(I)'
_cod_data_source_file c7sc00430c2.cif
_cod_data_source_block h190
_cod_depositor_comments 'Adding full bibliography for 1545533--1545536.cif.'
_cod_database_code 1545534
_shelx_space_group_comment
;
The symmetry employed for this shelxl refinement is uniquely defined
by the following loop, which should always be used as a source of
symmetry information in preference to the above space-group names.
They are only intended as comments.
;
_exptl_absorpt_special_details
;
Empirical correction (ABSPACK) includes:
- Absorption correction using spherical harmonics
- Frame scaling
- Detector area scaling
;
_olex2_refinement_description
;
1. Fixed Uiso
 At 1.2 times of:
  All C(H) groups, All N(H) groups
 At 1.5 times of:
  All C(H,H,H) groups, All O(H) groups
2. Rigid bond restraints
 C1B, C2B, C3B, C4B, C5B, C6B, N1B, C7B, C8B, C9B
 with sigma for 1-2 distances of 0.01 and sigma for 1-3 distances of 0.01
 N4B, C28B, C29B, C30B, C31B, C32B, C33B, C34B, C35B, C36B
 with sigma for 1-2 distances of 0.01 and sigma for 1-3 distances of 0.01
 C37B, C38B, C39B, C40B, C41B, C42B, N5B, C43B, C44B, C45B
 with sigma for 1-2 distances of 0.01 and sigma for 1-3 distances of 0.01
 C46B, C47B, C48B, C49B, C50B, C51B, N6B, C52B, C53B, C54B
 with sigma for 1-2 distances of 0.01 and sigma for 1-3 distances of 0.01
 N7B, C55B, C56B, C57B, C58B, C59B, C60B, C61B, C62B, C63B
 with sigma for 1-2 distances of 0.01 and sigma for 1-3 distances of 0.01
 N8B, C64B, C65B, C66B, C67B, C68B, C69B, C70B, C71B, C72B
 with sigma for 1-2 distances of 0.01 and sigma for 1-3 distances of 0.01
 C64E, C65E, C66E, C67E, C68E, C69E, N8E, C70E, C71E, C72E
 with sigma for 1-2 distances of 0.01 and sigma for 1-3 distances of 0.01
 C46E, C47E, C48E, C49E, C50E, C51E, N6E, C52E, C53E, C54E
 with sigma for 1-2 distances of 0.01 and sigma for 1-3 distances of 0.01
 C19E, C20E, C21E, C22E, C23E, C24E, N3E, C25E, C26E, C27E
 with sigma for 1-2 distances of 0.01 and sigma for 1-3 distances of 0.01
 N7E, C55E, C56E, C57E, C58E, C59E, C60E, C61E, C62E, C63E
 with sigma for 1-2 distances of 0.01 and sigma for 1-3 distances of 0.01
 C28E, C29E, C30E, C31E, C32E, C33E, N4E, C34E, C35E, C36E
 with sigma for 1-2 distances of 0.01 and sigma for 1-3 distances of 0.01
3. Uiso/Uaniso restraints and constraints
O4A \\sim N4A \\sim C4A: within 1.7A with sigma of 0.04 and sigma for terminal
atoms of 0.08
O9D \\sim O10D \\sim C9D: within 1.7A with sigma of 0.04 and sigma for terminal
atoms of 0.08
O1B \\sim N1A \\sim C1B \\sim C2B \\sim C3B \\sim C4B \\sim C5B \\sim C6B \\sim
N1B \\sim C7B \\sim C8B \\sim C9B \\sim C4BA: within 1.7A with sigma of 0.04
and sigma for terminal atoms of 0.08
O5D \\sim N5D \\sim C5D: within 1.7A with sigma of 0.04 and sigma for terminal
atoms of 0.08
C1E \\sim C2E \\sim C3E \\sim C4E \\sim C5E \\sim C6E \\sim N1E \\sim C7E \\sim
C8E \\sim C9E: within 1.7A with sigma of 0.04 and sigma for terminal atoms of
0.08
C10E \\sim C11E \\sim C12E \\sim C13E \\sim C14E \\sim C15E \\sim N2E \\sim
C16E \\sim C17E \\sim C18E: within 1.7A with sigma of 0.04 and sigma for
terminal atoms of 0.08
O56 \\sim O52 \\sim O2C: within 1.7A with sigma of 0.04 and sigma for terminal
atoms of 0.08
: with sigma of 0.1 and sigma for terminal atoms of 0.2
Uanis(O1) \\sim Ueq, Uanis(O2BA) \\sim Ueq, Uanis(O4CA) \\sim Ueq: with sigma
of 0.1 and sigma for terminal atoms of 0.2
Uanis(O8CA) \\sim Ueq, : with sigma of 0.1 and sigma for terminal atoms of 0.2
4. Others
 Fixed Sof: Ca1G(0.75) Ca2G(0.75)
5.a Aromatic/amide H refined with riding coordinates:
 N1A(H1A), N1D(H1D), N2A(H2A), N2D(H2D), N3A(H3A), N3D(H3D), N4A(H4A),
 N4D(H4D), N5A(H5A), N5D(H5D), N6A(H6A), N6D(H6D), N7A(H7A), N7D(H7D), N8A(H8A),
  N8D(H8D), C2B(H2B), C3B(H3B), C4B(H4B), C8B(H8B), C2E(H2E), C3E(H3E),
 C4E(H4E), C8E(H8E), C11B(H11B), C12B(H12B), C13B(H13B), C17B(H17B), C11E(H11E),
  C12E(H12E), C13E(H13E), C17E(H17E), C20B(H20B), C21B(H21B), C22B(H22B),
 C26B(H26B), C20E(H20E), C21E(H21E), C22E(H22E), C26E(H26E), C29E(H29E),
 C30E(H30E), C31E(H31E), C35E(H35E), C29B(H29B), C30B(H30B), C31B(H31B),
 C35B(H35B), C38B(H38B), C39B(H39B), C40B(H40B), C44B(H44B), C38E(H38E),
 C39E(H39E), C40E(H40E), C44E(H44E), C47E(H47E), C48E(H48E), C49E(H49E),
 C53E(H53E), C47B(H47B), C48B(H48B), C49B(H49B), C53B(H53B), C56B(H56B),
 C56E(H56E), C57B(H57B), C57E(H57E), C58B(H58B), C58E(H58E), C62B(H62B),
 C62E(H62E), C65E(H65E), C66E(H66E), C67E(H67E), C71E(H71E), C65B(H65B),
 C66B(H66B), C67B(H67B), C71B(H71B)
5.b Tetrahedral OH refined with riding coordinates:
 O10A(H10A), O10D(H10D)
5.c Naphthalene refined as free rotating group:
 C1B(C2B,C3B,C4B,C5B,C6B,N1B,C7B,C8B,C9B), C1E(C2E,C3E,C4E,C5E,C6E,N1E,C7E,C8E,
 C9E), C10B(C11B,C12B,C13B,C14B,C15B,N2B,C16B,C17B,C18B), C10E(C11E,C12E,C13E,
 C14E,C15E,N2E,C16E,C17E,C18E), C19B(C20B,C21B,C22B,C23B,C24B,N3B,C25B,C26B,
 C27B), C19E(C20E,C21E,C22E,C23E,C24E,N3E,C25E,C26E,C27E), C28E(C29E,C30E,C31E,
 C32E,C33E,N4E,C34E,C35E,C36E), C37B(C38B,C39B,C40B,C41B,C42B,N5B,C43B,C44B,
 C45B), C46E(C47E,C48E,C49E,C50E,C51E,N6E,C52E,C53E,C54E), C64E(C65E,C66E,C67E,
 C68E,C69E,N8E,C70E,C71E,C72E)
5.d Idealised Me refined as rotating group:
 C0A(H0AA,H0AB,H0AC), C0D(H0DA,H0DB,H0DC), C4BA(H4BA,H4BB,H4BC), C8(H8C,H8F,
 H8G), C39(H39A,H39C,H39D), C84(H84A,H84B,H84C), C138(H13A,H13C,H13D),
 C142(H14A,H14B,H14C), C157(H15A,H15B,H15C), C162(H16A,H16B,H16C)
;
_shelx_shelxl_version_number 2014/7
_olex2_submission_special_instructions 'No special instructions were received'

loop_
_space_group_symop_operation_xyz
'x, y, z'
'-x, y, -z+1/2'
'x+1/2, y+1/2, z'
'-x+1/2, y+1/2, -z+1/2'
'-x, -y, -z'
'x, -y, z-1/2'
'-x+1/2, -y+1/2, -z'
'x+1/2, -y+1/2, z-1/2'

loop_
_atom_site_label
_atom_site_type_symbol
_atom_site_fract_x
_atom_site_fract_y
_atom_site_fract_z
_atom_site_U_iso_or_equiv
_atom_site_adp_type
_atom_site_occupancy
_atom_site_site_symmetry_order
_atom_site_calc_flag
_atom_site_refinement_flags_posn
_atom_site_refinement_flags_adp
_atom_site_refinement_flags_occupancy
_atom_site_disorder_assembly
_atom_site_disorder_group
Ca1G Ca 0.64476(13) 0.65517(8) 0.61097(13) 0.0878(14) Uani 0.75 1 d . . . . .
Ca2G Ca 0.84608(17) 0.70119(10) 0.68039(17) 0.1185(17) Uani 0.75 1 d . . . . .
S1 S 0.6517(2) 0.47247(14) 0.8847(3) 0.149(2) Uani 1 1 d . . . . .
S2 S 0.92604(17) 0.91016(14) 0.8386(3) 0.156(3) Uani 1 1 d . . . . .
S2A S 0.99714(13) 0.69088(10) 0.86695(18) 0.0969(14) Uani 1 1 d . . . . .
S4 S 0.8371(3) 0.82290(18) 0.6428(3) 0.173(3) Uani 1 1 d . . . . .
S4A S 0.57330(12) 0.68132(10) 0.75844(18) 0.0989(14) Uani 1 1 d . . . . .
S5A S 0.6533(2) 0.73448(12) 0.58849(16) 0.1250(18) Uani 1 1 d . . . . .
S6A S 0.65145(17) 0.54131(12) 0.68973(19) 0.1203(18) Uani 1 1 d . . . . .
S7 S 0.84394(17) 0.61950(12) 0.67138(15) 0.1060(15) Uani 1 1 d . . . . .
O0AA O 0.6412(5) 0.4429(3) 0.8733(6) 0.191(7) Uani 1 1 d . . . . .
O1A O 0.6619(6) 0.9486(4) 0.8752(5) 0.210(11) Uani 1 1 d . . . . .
O1B O 0.5488(4) 0.8823(3) 0.6570(7) 0.180(7) Uani 1 1 d . U . . .
O1D O 0.9563(4) 0.4348(2) 0.9492(4) 0.131(5) Uani 1 1 d . . . . .
O2A O 0.6986(4) 0.9005(3) 0.6513(5) 0.125(5) Uani 1 1 d . . . . .
O2C O 0.8027(4) 0.6191(3) 0.6403(4) 0.124(4) Uani 1 1 d . U . . .
O2D O 0.7820(3) 0.47323(19) 0.7192(4) 0.088(3) Uani 1 1 d . . . . .
O3A O 0.8061(3) 0.8874(2) 0.9107(4) 0.107(4) Uani 1 1 d . . . . .
O3AA O 0.5662(3) 0.6575(2) 0.7839(3) 0.097(3) Uani 1 1 d . . . . .
O3D O 0.8134(4) 0.4916(2) 0.9757(5) 0.111(4) Uani 1 1 d . . . . .
O4 O 0.9950(3) 0.6966(2) 0.8227(4) 0.102(3) Uani 1 1 d . . . . .
O4A O 0.6200(3) 0.82386(19) 0.6965(3) 0.087(3) Uani 1 1 d . U . . .
O4AA O 0.7609(3) 0.7936(2) 0.9738(3) 0.090(3) Uani 1 1 d . . . . .
O4D O 0.9069(4) 0.5441(2) 0.7867(4) 0.088(3) Uani 1 1 d . . . . .
O5A O 0.8739(4) 0.82921(19) 0.8131(4) 0.099(3) Uani 1 1 d . . . . .
O5AA O 0.6551(3) 0.5140(3) 0.6699(4) 0.132(4) Uani 1 1 d . . . . .
O5D O 0.6965(3) 0.5493(2) 0.8591(4) 0.094(4) Uani 1 1 d . U . . .
O6 O 0.6177(4) 0.5417(2) 0.7083(4) 0.138(5) Uani 1 1 d . . . . .
O6A O 0.6514(3) 0.7700(2) 0.8282(3) 0.089(3) Uani 1 1 d . . . . .
O6AA O 0.6743(3) 0.6283(2) 0.9441(4) 0.096(3) Uani 1 1 d . . . . .
O6D O 0.9412(4) 0.60302(17) 0.9284(3) 0.081(3) Uani 1 1 d . . . . .
O7A O 0.8114(4) 0.7469(3) 0.6893(4) 0.124(5) Uani 1 1 d . . . . .
O7D O 0.7160(3) 0.61536(19) 0.7314(4) 0.087(3) Uani 1 1 d . . . . .
O8A O 0.7972(3) 0.72552(18) 0.9256(4) 0.083(3) Uani 1 1 d . . . . .
O8D O 0.8294(3) 0.65481(19) 0.9866(4) 0.080(3) Uani 1 1 d . . . . .
O9A O 0.6790(4) 0.6766(2) 0.6747(4) 0.100(3) Uani 1 1 d . . . . .
O9D O 0.8437(3) 0.68824(18) 0.7502(4) 0.080(3) Uani 1 1 d . U . . .
O10A O 0.7428(4) 0.68504(19) 0.7189(3) 0.091(3) Uani 1 1 d . . . . .
H10A H 0.7532 0.6691 0.7184 0.136 Uiso 1 1 calc R . . . .
O10D O 0.8010(3) 0.68300(16) 0.7874(3) 0.074(3) Uani 1 1 d . U . . .
H10D H 0.7957 0.6660 0.7910 0.111 Uiso 1 1 calc R . . . .
O12 O 0.9459(4) 0.8893(3) 0.8182(6) 0.191(7) Uani 1 1 d . . . . .
O12A O 1.0191(3) 0.6637(2) 0.8822(3) 0.111(4) Uani 1 1 d . . . . .
O13 O 0.8862(4) 0.58951(19) 1.0531(4) 0.091(3) Uani 1 1 d . . . . .
O14 O 0.6205(4) 0.4940(4) 0.8587(5) 0.171(6) Uani 1 1 d . . . . .
O14S O 0.5602(3) 0.7094(2) 0.7694(4) 0.117(4) Uani 1 1 d . . . . .
O15 O 0.7760(4) 0.6801(2) 0.6563(4) 0.138(4) Uani 1 1 d . . . . .
O17 O 0.8210(6) 0.8471(3) 0.6149(5) 0.204(7) Uani 1 1 d . . . . .
O18 O 0.6203(5) 0.6212(3) 0.6520(5) 0.195(7) Uani 1 1 d . . . . .
O19 O 1.0127(4) 0.5411(2) 0.9396(4) 0.109(4) Uani 1 1 d . . . . .
O20 O 0.9414(3) 0.7570(2) 0.9273(4) 0.102(3) Uani 1 1 d . . . . .
O25 O 0.6245(4) 0.7578(3) 0.5735(4) 0.151(5) Uani 1 1 d . . . . .
O26 O 1.0124(3) 0.7156(2) 0.8952(3) 0.104(3) Uani 1 1 d . . . . .
O28 O 0.6971(4) 0.6183(3) 0.6400(5) 0.169(5) Uani 1 1 d . . . . .
O30 O 0.9341(3) 0.4902(2) 0.7290(4) 0.104(4) Uani 1 1 d . . . . .
O45 O 0.5788(4) 0.8367(2) 0.8314(4) 0.107(3) Uani 1 1 d . . . . .
O48 O 0.5562(3) 0.6752(2) 0.7125(4) 0.109(4) Uani 1 1 d . . . . .
O52 O 0.8678(4) 0.5944(3) 0.6685(3) 0.120(4) Uani 1 1 d . U . . .
O56 O 0.8661(4) 0.6469(2) 0.6720(3) 0.124(4) Uani 1 1 d . U . . .
O58 O 0.6513(4) 0.5651(2) 0.6613(4) 0.152(5) Uani 1 1 d . . . . .
O63 O 0.6313(4) 0.7058(2) 0.5886(4) 0.143(5) Uani 1 1 d . . . . .
O64A O 0.9265(4) 0.9397(3) 0.8219(6) 0.205(8) Uani 1 1 d . . . . .
O66 O 0.6843(5) 0.7332(3) 0.5685(4) 0.153(5) Uani 1 1 d . . . . .
O68 O 0.9154(4) 0.6958(2) 0.7157(4) 0.128(4) Uani 1 1 d . . . . .
O98 O 0.9407(4) 0.9071(4) 0.8869(7) 0.216(9) Uani 1 1 d . . . . .
O111 O 0.8824(6) 0.8250(4) 0.6688(6) 0.197(8) Uani 1 1 d . . . . .
O117 O 0.6977(6) 0.6656(4) 0.5816(6) 0.212(7) Uani 1 1 d . . . . .
O129 O 0.5752(6) 0.6656(5) 0.6055(8) 0.281(10) Uani 1 1 d . . . . .
O139 O 0.6600(5) 0.4778(3) 0.9282(6) 0.177(6) Uani 1 1 d . . . . .
O143 O 0.8256(5) 0.7947(4) 0.6209(5) 0.188(7) Uani 1 1 d . . . . .
O165 O 0.8253(7) 0.6988(5) 0.6067(7) 0.264(9) Uani 1 1 d . . . . .
O202 O 0.8710(7) 0.7444(3) 0.6545(7) 0.250(10) Uani 1 1 d . . . . .
N1A N 0.6747(5) 0.9245(3) 0.8202(6) 0.114(5) Uani 1 1 d . U . . .
H1A H 0.6948 0.9189 0.8119 0.137 Uiso 1 1 calc R . . . .
N1D N 0.9101(5) 0.4516(3) 0.8900(6) 0.116(5) Uani 1 1 d . . . . .
H1D H 0.8841 0.4549 0.8769 0.139 Uiso 1 1 calc R . . . .
N2A N 0.7343(5) 0.8982(2) 0.7215(5) 0.085(4) Uani 1 1 d . . . . .
H2A H 0.7298 0.8986 0.7454 0.103 Uiso 1 1 calc R . . . .
N2D N 0.7886(4) 0.4751(2) 0.7898(5) 0.084(4) Uani 1 1 d . . . . .
H2D H 0.8072 0.4756 0.8147 0.101 Uiso 1 1 calc R . . . .
N3A N 0.7526(4) 0.8703(2) 0.8537(4) 0.077(4) Uani 1 1 d . . . . .
H3A H 0.7465 0.8668 0.8270 0.092 Uiso 1 1 calc R . . . .
N3D N 0.8418(4) 0.5054(2) 0.9257(4) 0.081(4) Uani 1 1 d . . . . .
H3D H 0.8361 0.5067 0.8986 0.097 Uiso 1 1 calc R . . . .
N4A N 0.6899(5) 0.8297(2) 0.7253(4) 0.082(4) Uani 1 1 d . U . . .
H4A H 0.7085 0.8332 0.7495 0.098 Uiso 1 1 calc R . . . .
N4B N 0.7719(4) 0.8254(2) 0.7421(4) 0.077(3) Uani 1 1 d . U . . .
N4D N 0.8453(4) 0.54220(19) 0.8008(4) 0.075(3) Uani 1 1 d . . . . .
H4D H 0.8367 0.5402 0.8221 0.090 Uiso 1 1 calc R . . . .
N5A N 0.8126(4) 0.8161(2) 0.8234(5) 0.087(4) Uani 1 1 d . . . . .
H5A H 0.7866 0.8135 0.8095 0.105 Uiso 1 1 calc R . . . .
N5D N 0.7656(4) 0.5603(2) 0.8822(6) 0.079(3) Uani 1 1 d . U . . .
H5D H 0.7849 0.5631 0.8714 0.094 Uiso 1 1 calc R . . . .
N5E N 0.8404(6) 0.5821(2) 0.9224(4) 0.070(3) Uani 1 1 d . . . . .
N6A N 0.6937(3) 0.7690(2) 0.7868(5) 0.069(3) Uani 1 1 d . . . . .
H6A H 0.7191 0.7719 0.7883 0.083 Uiso 1 1 calc R . . . .
N6B N 0.7269(4) 0.7565(2) 0.7271(4) 0.078(3) Uani 1 1 d . U . . .
N6D N 0.8808(4) 0.60262(19) 0.8729(5) 0.073(3) Uani 1 1 d . . . . .
H6D H 0.8545 0.5998 0.8660 0.087 Uiso 1 1 calc R . . . .
N7A N 0.8088(4) 0.7534(2) 0.7567(5) 0.084(4) Uani 1 1 d . . . . .
H7A H 0.7916 0.7545 0.7706 0.101 Uiso 1 1 calc R . . . .
N7B N 0.8242(4) 0.7422(2) 0.8370(4) 0.073(3) Uani 1 1 d . U . . .
N7D N 0.7465(4) 0.6230(2) 0.8030(5) 0.077(3) Uani 1 1 d . . . . .
H7D H 0.7700 0.6275 0.8215 0.093 Uiso 1 1 calc R . . . .
N7E N 0.7624(3) 0.6381(2) 0.8837(4) 0.064(3) Uani 1 1 d . U . . .
N8A N 0.7639(4) 0.7153(2) 0.8570(4) 0.065(3) Uani 1 1 d . . . . .
H8A H 0.7677 0.7130 0.8330 0.078 Uiso 1 1 calc R . . . .
N8B N 0.7122(3) 0.6944(2) 0.7845(4) 0.072(3) Uani 1 1 d . U . . .
N8D N 0.8380(4) 0.6586(2) 0.9225(4) 0.067(3) Uani 1 1 d . . . . .
H8D H 0.8245 0.6576 0.8957 0.080 Uiso 1 1 calc R . . . .
C0A C 0.7293(9) 0.9457(4) 0.8747(6) 0.155(9) Uani 1 1 d . . . . .
H0AA H 0.7404 0.9359 0.9016 0.232 Uiso 1 1 calc GR . . . .
H0AB H 0.7347 0.9661 0.8785 0.232 Uiso 1 1 calc GR . . . .
H0AC H 0.7422 0.9381 0.8552 0.232 Uiso 1 1 calc GR . . . .
C0D C 0.8810(7) 0.4336(4) 0.9442(7) 0.141(8) Uani 1 1 d . . . . .
H0DA H 0.8795 0.4132 0.9493 0.211 Uiso 1 1 calc GR . . . .
H0DB H 0.8561 0.4396 0.9221 0.211 Uiso 1 1 calc GR . . . .
H0DC H 0.8836 0.4442 0.9698 0.211 Uiso 1 1 calc GR . . . .
C1A C 0.6858(8) 0.9410(5) 0.8579(9) 0.123(8) Uani 1 1 d . . . . .
C1B C 0.6343(3) 0.91592(17) 0.7942(3) 0.129(5) Uani 1 1 d . U . . .
C2B C 0.5995(4) 0.91644(19) 0.8072(4) 0.153(6) Uani 1 1 d G U . . .
H2B H 0.6022 0.9220 0.8348 0.183 Uiso 1 1 calc R . . . .
C3B C 0.5609(3) 0.9086(2) 0.7789(5) 0.176(8) Uani 1 1 d G U . . .
H3B H 0.5376 0.9090 0.7875 0.211 Uiso 1 1 calc R . . . .
C4B C 0.5570(2) 0.90029(19) 0.7376(4) 0.176(7) Uani 1 1 d G U . . .
H4B H 0.5311 0.8951 0.7187 0.211 Uiso 1 1 calc R . . . .
C5B C 0.5917(2) 0.89977(13) 0.7247(3) 0.142(5) Uani 1 1 d G U . . .
C6B C 0.6304(2) 0.90759(11) 0.7530(3) 0.116(5) Uani 1 1 d G U . . .
N1B N 0.6651(2) 0.90707(15) 0.7400(3) 0.099(4) Uani 1 1 d G U . . .
C7B C 0.6612(3) 0.89874(16) 0.6988(3) 0.107(5) Uani 1 1 d G U . . .
C8B C 0.6226(4) 0.89092(17) 0.6705(3) 0.128(5) Uani 1 1 d G U . . .
H8B H 0.6199 0.8853 0.6428 0.153 Uiso 1 1 calc R . . . .
C9B C 0.5878(3) 0.89144(18) 0.6834(3) 0.145(6) Uani 1 1 d G U . . .
C1D C 0.9181(8) 0.4397(3) 0.9307(7) 0.133(10) Uani 1 1 d . . . . .
C1E C 0.9357(4) 0.45921(16) 0.8663(3) 0.103(6) Uani 1 1 d . U . . .
C2E C 0.9789(4) 0.45838(18) 0.8803(3) 0.114(6) Uani 1 1 d G U . . .
H2E H 0.9935 0.4532 0.9083 0.136 Uiso 1 1 calc R . . . .
C3E C 1.0002(2) 0.46525(18) 0.8525(4) 0.114(6) Uani 1 1 d G U . . .
H3E H 1.0290 0.4647 0.8619 0.137 Uiso 1 1 calc R . . . .
C4E C 0.9783(2) 0.47296(17) 0.8107(4) 0.112(6) Uani 1 1 d G U . . .
H4E H 0.9925 0.4776 0.7921 0.134 Uiso 1 1 calc R . . . .
C5E C 0.9351(2) 0.47379(11) 0.7967(3) 0.093(5) Uani 1 1 d G U . . .
C6E C 0.9138(2) 0.46692(10) 0.8245(2) 0.083(5) Uani 1 1 d G U . . .
N1E N 0.8706(2) 0.46776(14) 0.8104(3) 0.092(4) Uani 1 1 d G U . . .
C7E C 0.8488(2) 0.47546(15) 0.7686(4) 0.095(5) Uani 1 1 d G U . . .
C8E C 0.8700(3) 0.48234(16) 0.7408(3) 0.084(5) Uani 1 1 d G U . . .
H8E H 0.8554 0.4875 0.7129 0.101 Uiso 1 1 calc R . . . .
C9E C 0.9132(3) 0.48150(16) 0.7548(3) 0.088(5) Uani 1 1 d G U . . .
C2A C 0.6996(6) 0.8995(3) 0.6880(8) 0.097(6) Uani 1 1 d . . . . .
C2D C 0.8030(5) 0.4739(3) 0.7569(8) 0.091(6) Uani 1 1 d . . . . .
C3A C 0.7894(6) 0.8826(3) 0.8719(7) 0.082(5) Uani 1 1 d . . . . .
C3D C 0.8122(7) 0.4952(3) 0.9382(7) 0.094(6) Uani 1 1 d . . . . .
C4A C 0.6501(6) 0.8292(3) 0.7250(6) 0.070(4) Uani 1 1 d . U . . .
C4BA C 0.5443(8) 0.8698(5) 0.6128(11) 0.26(2) Uani 1 1 d . U . . .
H4BA H 0.5509 0.8846 0.5958 0.393 Uiso 1 1 calc GR . . . .
H4BB H 0.5163 0.8632 0.5993 0.393 Uiso 1 1 calc GR . . . .
H4BC H 0.5631 0.8537 0.6160 0.393 Uiso 1 1 calc GR . . . .
C4D C 0.8881(6) 0.5405(3) 0.8120(6) 0.078(5) Uani 1 1 d . . . . .
C5A C 0.8363(6) 0.8233(3) 0.8000(6) 0.087(5) Uani 1 1 d . . . . .
C5D C 0.7281(6) 0.5528(3) 0.8538(6) 0.076(5) Uani 1 1 d . U . . .
C6A C 0.6853(6) 0.7735(3) 0.8235(5) 0.070(4) Uani 1 1 d . . . . .
C6D C 0.9013(6) 0.5992(3) 0.9145(7) 0.088(6) Uani 1 1 d . . . . .
C7A C 0.7910(7) 0.7503(3) 0.7145(7) 0.102(6) Uani 1 1 d . . . . .
C7D C 0.7472(5) 0.6177(3) 0.7633(6) 0.067(4) Uani 1 1 d . . . . .
C8 C 0.9118(5) 0.5026(4) 0.6865(6) 0.116(6) Uani 1 1 d . . . . .
H8C H 0.8939 0.4880 0.6691 0.175 Uiso 1 1 calc GR . . . .
H8F H 0.9315 0.5088 0.6734 0.175 Uiso 1 1 calc GR . . . .
H8G H 0.8954 0.5189 0.6895 0.175 Uiso 1 1 calc GR . . . .
C8A C 0.7963(6) 0.7257(3) 0.8876(6) 0.081(5) Uani 1 1 d . . . . .
C8D C 0.8158(5) 0.6527(3) 0.9475(6) 0.065(4) Uani 1 1 d . . . . .
C9A C 0.7045(7) 0.6822(3) 0.7114(6) 0.081(5) Uani 1 1 d . . . . .
C9D C 0.8373(5) 0.6845(3) 0.7838(6) 0.075(4) Uani 1 1 d . U . . .
C10B C 0.7760(3) 0.89631(16) 0.7261(4) 0.087(5) Uani 1 1 d . . . . .
C11B C 0.7929(5) 0.90006(17) 0.6938(3) 0.102(6) Uani 1 1 d G . . . .
H11B H 0.7756 0.9004 0.6655 0.123 Uiso 1 1 calc R . . . .
C12B C 0.8356(5) 0.90328(17) 0.7036(4) 0.132(8) Uani 1 1 d G . . . .
H12B H 0.8468 0.9058 0.6820 0.159 Uiso 1 1 calc R . . . .
C13B C 0.8614(4) 0.90275(17) 0.7458(5) 0.125(8) Uani 1 1 d G . . . .
H13B H 0.8900 0.9049 0.7524 0.150 Uiso 1 1 calc R . . . .
C14B C 0.8446(2) 0.89900(11) 0.7782(4) 0.105(6) Uani 1 1 d G . . . .
C15B C 0.8019(2) 0.89578(10) 0.7683(3) 0.087(5) Uani 1 1 d G . . . .
N2B N 0.7851(3) 0.89203(15) 0.8007(4) 0.087(4) Uani 1 1 d G . . . .
C16B C 0.8109(4) 0.89150(16) 0.8429(4) 0.106(6) Uani 1 1 d G . . . .
C17B C 0.8536(4) 0.89472(17) 0.8528(3) 0.110(6) Uani 1 1 d G . . . .
H17B H 0.8709 0.8944 0.8810 0.131 Uiso 1 1 calc R . . . .
C18B C 0.8704(3) 0.89847(17) 0.8204(4) 0.116(7) Uani 1 1 d G . . . .
C10E C 0.7469(3) 0.47578(15) 0.7888(3) 0.090(5) Uani 1 1 d . U . . .
C11E C 0.7124(4) 0.47112(16) 0.7528(3) 0.100(5) Uani 1 1 d G U . . .
H11E H 0.7157 0.4693 0.7263 0.120 Uiso 1 1 calc R . . . .
C12E C 0.6730(3) 0.46910(16) 0.7563(3) 0.113(6) Uani 1 1 d G U . . .
H12E H 0.6500 0.4660 0.7322 0.135 Uiso 1 1 calc R . . . .
C13E C 0.6681(2) 0.47175(16) 0.7959(4) 0.111(6) Uani 1 1 d G U . . .
H13E H 0.6418 0.4704 0.7983 0.134 Uiso 1 1 calc R . . . .
C14E C 0.7026(2) 0.47641(11) 0.8320(3) 0.100(5) Uani 1 1 d G U . . .
C15E C 0.7419(2) 0.47842(10) 0.8284(3) 0.092(5) Uani 1 1 d G U . . .
N2E N 0.7764(2) 0.48309(14) 0.8645(3) 0.092(4) Uani 1 1 d G U . . .
C16E C 0.7715(3) 0.48573(15) 0.9041(3) 0.107(6) Uani 1 1 d G U . . .
C17E C 0.7321(4) 0.48372(16) 0.9077(3) 0.101(5) Uani 1 1 d G U . . .
H17E H 0.7288 0.4855 0.9342 0.122 Uiso 1 1 calc R . . . .
C18E C 0.6977(3) 0.47905(16) 0.8716(4) 0.110(6) Uani 1 1 d G U . . .
C19B C 0.7217(2) 0.86208(15) 0.8713(4) 0.086(5) Uani 1 1 d . . . . .
C20B C 0.7219(4) 0.86740(16) 0.9124(3) 0.101(6) Uani 1 1 d G . . . .
H20B H 0.7459 0.8741 0.9330 0.121 Uiso 1 1 calc R . . . .
C21B C 0.6861(5) 0.86275(17) 0.9227(3) 0.102(6) Uani 1 1 d G . . . .
H21B H 0.6862 0.8663 0.9503 0.123 Uiso 1 1 calc R . . . .
C22B C 0.6501(4) 0.85277(17) 0.8919(3) 0.092(5) Uani 1 1 d G . . . .
H22B H 0.6262 0.8497 0.8989 0.111 Uiso 1 1 calc R . . . .
C23B C 0.6499(2) 0.84745(12) 0.8508(3) 0.075(4) Uani 1 1 d G . . . .
C24B C 0.6857(2) 0.85210(10) 0.8405(3) 0.071(4) Uani 1 1 d G . . . .
N3B N 0.6855(3) 0.84678(14) 0.7993(3) 0.073(3) Uani 1 1 d G . . . .
C25B C 0.6495(4) 0.83680(15) 0.7685(3) 0.079(5) Uani 1 1 d G . . . .
C26B C 0.6138(3) 0.83215(16) 0.7789(3) 0.078(4) Uani 1 1 d G . . . .
H26B H 0.5897 0.8255 0.7583 0.094 Uiso 1 1 calc R . . . .
C27B C 0.6140(2) 0.83747(16) 0.8200(4) 0.095(5) Uani 1 1 d G . . . .
C19E C 0.8819(2) 0.51450(14) 0.9503(3) 0.079(4) Uani 1 1 d . U . . .
C20E C 0.9000(3) 0.51173(15) 0.9942(3) 0.091(4) Uani 1 1 d G U . . .
H20E H 0.8840 0.5059 1.0105 0.110 Uiso 1 1 calc R . . . .
C21E C 0.9421(3) 0.51767(15) 1.0136(2) 0.103(5) Uani 1 1 d G U . . .
H21E H 0.9542 0.5158 1.0429 0.124 Uiso 1 1 calc R . . . .
C22E C 0.9660(2) 0.52637(15) 0.9891(2) 0.101(5) Uani 1 1 d G U . . .
H22E H 0.9941 0.5303 1.0021 0.122 Uiso 1 1 calc R . . . .
C23E C 0.94788(18) 0.52915(10) 0.9453(2) 0.086(4) Uani 1 1 d G U . . .
C24E C 0.90585(18) 0.52321(9) 0.9259(2) 0.076(4) Uani 1 1 d G U . . .
N3E N 0.8878(2) 0.52598(13) 0.8820(2) 0.071(3) Uani 1 1 d G U . . .
C25E C 0.9117(3) 0.53469(14) 0.8576(2) 0.075(4) Uani 1 1 d G U . . .
C26E C 0.9537(3) 0.54063(15) 0.8769(3) 0.083(4) Uani 1 1 d G U . . .
H26E H 0.9697 0.5465 0.8606 0.100 Uiso 1 1 calc R . . . .
C27E C 0.97181(19) 0.53785(15) 0.9208(3) 0.086(4) Uani 1 1 d G U . . .
C28B C 0.7048(5) 0.8252(3) 0.6908(6) 0.083(4) Uani 1 1 d . U . . .
C28E C 0.81414(18) 0.54621(14) 0.7636(3) 0.082(4) Uani 1 1 d . U . . .
C29E C 0.8192(3) 0.54545(15) 0.7239(3) 0.095(4) Uani 1 1 d G U . . .
H29E H 0.8457 0.5454 0.7219 0.115 Uiso 1 1 calc R . . . .
C30E C 0.7846(3) 0.54469(16) 0.6872(3) 0.100(5) Uani 1 1 d G U . . .
H30E H 0.7879 0.5442 0.6607 0.120 Uiso 1 1 calc R . . . .
C31E C 0.7449(3) 0.54469(16) 0.6902(2) 0.104(5) Uani 1 1 d G U . . .
H31E H 0.7217 0.5442 0.6657 0.124 Uiso 1 1 calc R . . . .
C32E C 0.73983(19) 0.54545(10) 0.7299(2) 0.089(4) Uani 1 1 d G U . . .
C33E C 0.77446(18) 0.54621(9) 0.7667(2) 0.082(4) Uani 1 1 d G U . . .
N4E N 0.7694(2) 0.54698(14) 0.8064(2) 0.084(3) Uani 1 1 d G U . . .
C34E C 0.7297(3) 0.54698(15) 0.8094(3) 0.090(4) Uani 1 1 d G U . . .
C35E C 0.6951(2) 0.54622(15) 0.7727(3) 0.094(4) Uani 1 1 d G U . . .
H35E H 0.6686 0.5462 0.7747 0.112 Uiso 1 1 calc R . . . .
C36E C 0.70016(18) 0.54545(15) 0.7329(3) 0.100(5) Uani 1 1 d G U . . .
C29B C 0.6788(6) 0.8218(3) 0.6498(6) 0.102(5) Uani 1 1 d . U . . .
H29B H 0.6501 0.8212 0.6433 0.123 Uiso 1 1 calc R . . . .
C30B C 0.6981(7) 0.8192(3) 0.6166(6) 0.117(5) Uani 1 1 d . U . . .
H30B H 0.6811 0.8164 0.5886 0.141 Uiso 1 1 calc R . . . .
C31B C 0.7408(7) 0.8209(4) 0.6253(7) 0.124(6) Uani 1 1 d . U . . .
H31B H 0.7518 0.8201 0.6033 0.148 Uiso 1 1 calc R . . . .
C32B C 0.7664(7) 0.8236(3) 0.6668(6) 0.099(4) Uani 1 1 d . U . . .
C33B C 0.7483(5) 0.8249(3) 0.7000(6) 0.078(4) Uani 1 1 d . U . . .
C34B C 0.8130(6) 0.8250(3) 0.7527(6) 0.086(4) Uani 1 1 d . U . . .
C35B C 0.8349(6) 0.8251(3) 0.7218(7) 0.104(5) Uani 1 1 d . U . . .
H35B H 0.8637 0.8260 0.7296 0.124 Uiso 1 1 calc R . . . .
C36B C 0.8088(7) 0.8237(4) 0.6796(7) 0.119(6) Uani 1 1 d . U . . .
C37B C 0.8244(2) 0.81212(14) 0.8674(3) 0.079(4) Uani 1 1 d . U . . .
C38B C 0.8610(2) 0.82033(15) 0.8989(3) 0.094(5) Uani 1 1 d G U . . .
H38B H 0.8835 0.8267 0.8915 0.113 Uiso 1 1 calc R . . . .
C39B C 0.8639(2) 0.81897(15) 0.9415(3) 0.101(5) Uani 1 1 d G U . . .
H39B H 0.8884 0.8245 0.9626 0.122 Uiso 1 1 calc R . . . .
C40B C 0.8302(2) 0.80940(15) 0.9526(2) 0.099(4) Uani 1 1 d G U . . .
H40B H 0.8322 0.8085 0.9811 0.119 Uiso 1 1 calc R . . . .
C41B C 0.7936(2) 0.80118(11) 0.92109(19) 0.081(4) Uani 1 1 d G U . . .
C42B C 0.79069(18) 0.80254(9) 0.8785(2) 0.074(4) Uani 1 1 d G U . . .
N5B N 0.7541(2) 0.79433(13) 0.8470(2) 0.071(3) Uani 1 1 d G U . . .
C43B C 0.72042(18) 0.78476(13) 0.8581(3) 0.069(4) Uani 1 1 d G U . . .
C44B C 0.7234(2) 0.78339(15) 0.9007(3) 0.079(4) Uani 1 1 d G U . . .
H44B H 0.7008 0.7770 0.9081 0.095 Uiso 1 1 calc R . . . .
C45B C 0.7600(2) 0.79161(15) 0.9322(2) 0.080(4) Uani 1 1 d G U . . .
C37E C 0.7776(7) 0.5641(3) 0.9258(8) 0.081(6) Uani 1 1 d . . . . .
C38E C 0.7517(6) 0.5583(3) 0.9474(8) 0.092(6) Uani 1 1 d . . . . .
H38E H 0.7248 0.5521 0.9331 0.110 Uiso 1 1 calc R . . . .
C39 C 0.9275(5) 0.6011(3) 1.0740(5) 0.111(6) Uani 1 1 d . . . . .
H39A H 0.9300 0.6196 1.0617 0.166 Uiso 1 1 calc GR . . . .
H39C H 0.9478 0.5879 1.0702 0.166 Uiso 1 1 calc GR . . . .
H39D H 0.9320 0.6035 1.1038 0.166 Uiso 1 1 calc GR . . . .
C39E C 0.7654(7) 0.5617(3) 0.9914(9) 0.102(6) Uani 1 1 d . . . . .
H39E H 0.7473 0.5578 1.0064 0.122 Uiso 1 1 calc R . . . .
C40E C 0.8063(8) 0.5710(3) 1.0137(6) 0.100(5) Uani 1 1 d . . . . .
H40E H 0.8153 0.5726 1.0432 0.120 Uiso 1 1 calc R . . . .
C41E C 0.8328(7) 0.5779(3) 0.9915(8) 0.073(4) Uani 1 1 d . . . . .
C42E C 0.8174(6) 0.5751(3) 0.9487(9) 0.075(5) Uani 1 1 d . . . . .
C43E C 0.8787(7) 0.5908(3) 0.9421(8) 0.065(4) Uani 1 1 d . . . . .
C44E C 0.8969(5) 0.5936(3) 0.9848(8) 0.075(4) Uani 1 1 d . . . . .
H44E H 0.9241 0.6000 0.9965 0.089 Uiso 1 1 calc R . . . .
C45E C 0.8742(8) 0.5868(3) 1.0099(7) 0.080(5) Uani 1 1 d . . . . .
C46B C 0.6666(5) 0.7601(3) 0.7466(6) 0.076(4) Uani 1 1 d . U . . .
C46E C 0.8940(2) 0.61016(14) 0.83712(19) 0.072(4) Uani 1 1 d . U . . .
C47E C 0.9349(2) 0.61066(15) 0.8378(3) 0.082(4) Uani 1 1 d G U . . .
H47E H 0.9565 0.6087 0.8635 0.098 Uiso 1 1 calc R . . . .
C48E C 0.94350(19) 0.61403(15) 0.8001(3) 0.088(4) Uani 1 1 d G U . . .
H48E H 0.9709 0.6144 0.8005 0.105 Uiso 1 1 calc R . . . .
C49E C 0.9111(2) 0.61691(15) 0.7617(3) 0.089(4) Uani 1 1 d G U . . .
H49E H 0.9169 0.6192 0.7365 0.107 Uiso 1 1 calc R . . . .
C50E C 0.8702(2) 0.61641(10) 0.76105(19) 0.079(4) Uani 1 1 d G U . . .
C51E C 0.86159(19) 0.61303(9) 0.79875(18) 0.067(3) Uani 1 1 d G U . . .
N6E N 0.8206(2) 0.61254(13) 0.7981(2) 0.072(3) Uani 1 1 d G U . . .
C52E C 0.78829(18) 0.61541(14) 0.7597(3) 0.072(4) Uani 1 1 d G U . . .
C53E C 0.7969(2) 0.61878(15) 0.7220(2) 0.084(4) Uani 1 1 d G U . . .
H53E H 0.7752 0.6207 0.6963 0.101 Uiso 1 1 calc R . . . .
C54E C 0.8378(2) 0.61928(15) 0.72268(18) 0.085(4) Uani 1 1 d G U . . .
C47B C 0.6233(4) 0.7554(3) 0.7375(5) 0.082(4) Uani 1 1 d . U . . .
H47B H 0.6107 0.7576 0.7582 0.099 Uiso 1 1 calc R . . . .
C48B C 0.6002(5) 0.7472(3) 0.6949(6) 0.093(5) Uani 1 1 d . U . . .
H48B H 0.5719 0.7439 0.6882 0.112 Uiso 1 1 calc R . . . .
C49B C 0.6164(5) 0.7440(3) 0.6641(6) 0.092(5) Uani 1 1 d . U . . .
H49B H 0.5993 0.7393 0.6367 0.110 Uiso 1 1 calc R . . . .
C50B C 0.6583(5) 0.7475(3) 0.6724(6) 0.089(4) Uani 1 1 d . U . . .
C51B C 0.6849(5) 0.7547(3) 0.7152(5) 0.076(4) Uani 1 1 d . U . . .
C52B C 0.7450(5) 0.7510(3) 0.6998(6) 0.075(4) Uani 1 1 d . U . . .
C53B C 0.7232(5) 0.7453(3) 0.6565(5) 0.088(4) Uani 1 1 d . U . . .
H53B H 0.7374 0.7428 0.6374 0.106 Uiso 1 1 calc R . . . .
C54B C 0.6816(5) 0.7434(3) 0.6434(5) 0.089(4) Uani 1 1 d . U . . .
C55B C 0.8509(5) 0.7553(3) 0.7820(6) 0.080(4) Uani 1 1 d . U . . .
C55E C 0.7122(5) 0.6222(3) 0.8187(5) 0.074(4) Uani 1 1 d . U . . .
C56B C 0.8822(5) 0.7609(3) 0.7664(6) 0.097(5) Uani 1 1 d . U . . .
H56B H 0.8775 0.7627 0.7374 0.117 Uiso 1 1 calc R . . . .
C56E C 0.6729(5) 0.6149(3) 0.7965(5) 0.084(4) Uani 1 1 d . U . . .
H56E H 0.6659 0.6108 0.7676 0.101 Uiso 1 1 calc R . . . .
C57B C 0.9230(6) 0.7641(3) 0.7975(7) 0.109(5) Uani 1 1 d . U . . .
H57B H 0.9451 0.7676 0.7876 0.131 Uiso 1 1 calc R . . . .
C57E C 0.6433(5) 0.6134(3) 0.8150(5) 0.085(4) Uani 1 1 d . U . . .
H57E H 0.6163 0.6088 0.7983 0.101 Uiso 1 1 calc R . . . .
C58B C 0.9314(5) 0.7624(3) 0.8405(7) 0.103(5) Uani 1 1 d . U . . .
H58B H 0.9581 0.7657 0.8593 0.124 Uiso 1 1 calc R . . . .
C58E C 0.6520(5) 0.6184(3) 0.8575(5) 0.084(4) Uani 1 1 d . U . . .
H58E H 0.6313 0.6169 0.8699 0.101 Uiso 1 1 calc R . . . .
C59B C 0.8985(5) 0.7554(3) 0.8555(6) 0.086(4) Uani 1 1 d . U . . .
C59E C 0.6928(4) 0.6259(3) 0.8819(5) 0.071(3) Uani 1 1 d . U . . .
C60B C 0.8574(5) 0.7510(3) 0.8259(5) 0.077(4) Uani 1 1 d . U . . .
C60E C 0.7227(4) 0.6292(3) 0.8623(5) 0.065(3) Uani 1 1 d . U . . .
C61B C 0.8324(5) 0.7375(3) 0.8785(5) 0.069(4) Uani 1 1 d . U . . .
C61E C 0.7732(5) 0.6432(3) 0.9257(5) 0.066(4) Uani 1 1 d . U . . .
C62B C 0.8704(5) 0.7422(3) 0.9094(5) 0.083(4) Uani 1 1 d . U . . .
H62B H 0.8732 0.7387 0.9378 0.100 Uiso 1 1 calc R . . . .
C62E C 0.7456(4) 0.6407(3) 0.9475(5) 0.072(4) Uani 1 1 d . U . . .
H62E H 0.7539 0.6449 0.9765 0.087 Uiso 1 1 calc R . . . .
C63B C 0.9029(5) 0.7517(3) 0.8997(6) 0.088(4) Uani 1 1 d . U . . .
C63E C 0.7065(5) 0.6322(3) 0.9269(5) 0.078(4) Uani 1 1 d . U . . .
C64B C 0.7246(5) 0.7075(3) 0.8572(5) 0.067(4) Uani 1 1 d . U . . .
C64E C 0.8810(2) 0.66630(13) 0.9331(2) 0.066(3) Uani 1 1 d . U . . .
C65E C 0.9110(3) 0.66505(14) 0.9732(2) 0.074(4) Uani 1 1 d G U . . .
H65E H 0.9034 0.6605 0.9969 0.088 Uiso 1 1 calc R . . . .
C66E C 0.9524(2) 0.67053(14) 0.97808(19) 0.083(4) Uani 1 1 d G U . . .
H66E H 0.9725 0.6697 1.0049 0.099 Uiso 1 1 calc R . . . .
C67E C 0.96375(17) 0.67726(14) 0.9428(2) 0.080(4) Uani 1 1 d G U . . .
H67E H 0.9914 0.6809 0.9460 0.097 Uiso 1 1 calc R . . . .
C68E C 0.93371(15) 0.67851(9) 0.9026(2) 0.064(3) Uani 1 1 d G U . . .
C69E C 0.89232(15) 0.67303(8) 0.89777(19) 0.064(3) Uani 1 1 d G U . . .
N8E N 0.86227(16) 0.67429(12) 0.8576(2) 0.065(3) Uani 1 1 d G U . . .
C70E C 0.8736(2) 0.68102(13) 0.82230(19) 0.072(4) Uani 1 1 d G U . . .
C71E C 0.9150(3) 0.68649(14) 0.8271(2) 0.075(4) Uani 1 1 d G U . . .
H71E H 0.9226 0.6910 0.8035 0.090 Uiso 1 1 calc R . . . .
C72E C 0.94506(19) 0.68524(14) 0.8673(2) 0.073(4) Uani 1 1 d G U . . .
C65B C 0.7115(4) 0.7101(3) 0.8901(5) 0.075(4) Uani 1 1 d . U . . .
H65B H 0.7299 0.7160 0.9163 0.090 Uiso 1 1 calc R . . . .
C66B C 0.6691(5) 0.7040(3) 0.8860(5) 0.081(4) Uani 1 1 d . U . . .
H66B H 0.6601 0.7056 0.9094 0.097 Uiso 1 1 calc R . . . .
C67B C 0.6420(5) 0.6956(3) 0.8473(5) 0.082(4) Uani 1 1 d . U . . .
H67B H 0.6145 0.6918 0.8447 0.099 Uiso 1 1 calc R . . . .
C68B C 0.6543(5) 0.6927(3) 0.8116(5) 0.077(4) Uani 1 1 d . U . . .
C69B C 0.6970(5) 0.6978(3) 0.8170(5) 0.067(3) Uani 1 1 d . U . . .
C70B C 0.6869(5) 0.6861(3) 0.7467(6) 0.077(4) Uani 1 1 d . U . . .
C71B C 0.6435(5) 0.6810(3) 0.7383(5) 0.086(4) Uani 1 1 d . U . . .
H71B H 0.6267 0.6752 0.7113 0.103 Uiso 1 1 calc R . . . .
C72B C 0.6266(5) 0.6847(3) 0.7706(6) 0.085(4) Uani 1 1 d . U . . .
C84 C 0.6877(5) 0.6306(4) 0.9896(6) 0.113(6) Uani 1 1 d . . . . .
H84A H 0.6639 0.6297 0.9989 0.170 Uiso 1 1 calc GR . . . .
H84B H 0.7018 0.6488 0.9982 0.170 Uiso 1 1 calc GR . . . .
H84C H 0.7062 0.6149 1.0021 0.170 Uiso 1 1 calc GR . . . .
C138 C 0.9488(5) 0.7543(3) 0.9733(6) 0.110(6) Uani 1 1 d . . . . .
H13A H 0.9415 0.7350 0.9795 0.165 Uiso 1 1 calc GR . . . .
H13C H 0.9322 0.7682 0.9818 0.165 Uiso 1 1 calc GR . . . .
H13D H 0.9777 0.7578 0.9887 0.165 Uiso 1 1 calc GR . . . .
C142 C 0.5389(7) 0.8311(5) 0.7991(7) 0.153(8) Uani 1 1 d . . . . .
H14A H 0.5349 0.8444 0.7758 0.229 Uiso 1 1 calc GR . . . .
H14B H 0.5172 0.8337 0.8111 0.229 Uiso 1 1 calc GR . . . .
H14C H 0.5382 0.8115 0.7889 0.229 Uiso 1 1 calc GR . . . .
C157 C 0.7253(5) 0.7873(3) 0.9825(5) 0.101(5) Uani 1 1 d . . . . .
H15A H 0.7026 0.7984 0.9639 0.151 Uiso 1 1 calc GR . . . .
H15B H 0.7290 0.7923 1.0115 0.151 Uiso 1 1 calc GR . . . .
H15C H 0.7193 0.7669 0.9782 0.151 Uiso 1 1 calc GR . . . .
C162 C 1.0385(6) 0.5463(4) 0.9154(7) 0.146(8) Uani 1 1 d . . . . .
H16A H 1.0309 0.5336 0.8912 0.219 Uiso 1 1 calc GR . . . .
H16B H 1.0669 0.5428 0.9325 0.219 Uiso 1 1 calc GR . . . .
H16C H 1.0354 0.5662 0.9060 0.219 Uiso 1 1 calc GR . . . .
Ca3G Ca 0.5000 0.56579(12) 0.7500 0.193(3) Uani 1 2 d S T P . .
O9 O 0.5000 0.6185(3) 0.7500 0.128(6) Uani 1 2 d S T P . .
O32 O 0.5546(4) 0.5771(3) 0.7224(5) 0.172(6) Uani 1 1 d . . . . .
O90 O 0.4527(4) 0.5759(3) 0.6770(6) 0.192(7) Uani 1 1 d . . . . .
O0BA O 0.5970(4) 0.7692(2) 0.8726(4) 0.140(4) Uani 1 1 d . . . . .
O0CA O 0.5673(6) 0.8018(4) 0.5540(6) 0.222(7) Uiso 1 1 d . U . . .
O1 O 1.0000 0.8305(5) 0.7500 0.277(16) Uani 1 2 d S TU P . .
O1AA O 1.0059(3) 0.5489(2) 0.7101(4) 0.114(4) Uani 1 1 d . . . . .
O1BA O 0.8654(4) 0.6337(5) 0.5380(5) 0.260(11) Uani 1 1 d . . . . .
O1CA O 1.0271(6) 0.7390(3) 0.7862(7) 0.256(10) Uani 1 1 d . . . . .
O2AA O 0.4624(3) 0.8065(2) 0.8267(4) 0.117(4) Uani 1 1 d . . . . .
O2BA O 0.9916(4) 0.8694(3) 0.7886(5) 0.180(6) Uani 1 1 d . U . . .
O2CA O 0.5981(6) 0.6721(4) 0.9413(6) 0.215(7) Uiso 1 1 d . . . . .
O3 O 0.4772(7) 0.7618(5) 0.7641(7) 0.259(9) Uiso 1 1 d . . . A -1
O3BA O 0.8648(3) 0.7244(3) 1.0081(4) 0.131(4) Uani 1 1 d . . . . .
O3CA O 0.5119(7) 0.7619(5) 0.8098(7) 0.265(9) Uiso 1 1 d . . . A 1
O4BA O 0.9824(4) 0.3920(2) 1.0076(4) 0.167(6) Uani 1 1 d . . . . .
O4CA O 0.9435(6) 0.8350(4) 0.7874(9) 0.309(13) Uani 1 1 d . U . . .
O5BA O 0.9519(3) 0.5961(2) 0.6701(4) 0.141(4) Uani 1 1 d . . . . .
O6BA O 0.5445(4) 0.6256(3) 0.6706(5) 0.164(5) Uani 1 1 d . . . . .
O7AA O 0.6790(7) 0.9970(5) 0.9289(6) 0.256(9) Uiso 1 1 d . U . . .
O7BA O 0.5995(4) 0.7306(3) 0.9393(4) 0.162(5) Uani 1 1 d . . . . .
O7CA O 0.5521(8) 0.6547(6) 0.8591(8) 0.298(11) Uiso 1 1 d . . . B -1
O8AA O 0.9205(3) 0.6887(2) 1.0716(4) 0.122(4) Uani 1 1 d . . . . .
O8BA O 0.4880(5) 0.7350(4) 0.5811(5) 0.204(7) Uani 1 1 d . . . . .
O9AA O 0.5050(4) 0.7962(3) 0.5886(4) 0.150(5) Uani 1 1 d . . . . .
O9BA O 0.4963(4) 0.7076(3) 0.6566(5) 0.204(7) Uani 1 1 d . . . . .
O49 O 0.9709(3) 0.6519(2) 0.7109(4) 0.121(4) Uani 1 1 d . . . . .
O164 O 0.7275(8) 0.5826(6) 0.5869(8) 0.318(12) Uiso 1 1 d . . . . .
O5CA O 0.6239(7) 0.5516(5) 0.8772(7) 0.269(9) Uiso 1 1 d . . . . .
O6CA O 0.5470(8) 0.5229(6) 0.7698(8) 0.322(12) Uiso 1 1 d . . . . .
O5 O 0.7098(8) 0.8965(6) 0.5757(8) 0.314(11) Uiso 1 1 d . . . . .
O9CA O 0.5331(9) 0.6143(7) 0.8762(9) 0.360(14) Uiso 1 1 d . . . . .
O2 O 0.5836(9) 0.8514(7) 0.5278(9) 0.379(15) Uiso 1 1 d . . . . .
O7 O 0.8971(8) 0.6581(8) 0.6049(9) 0.390(18) Uani 1 1 d . . . . .
O8 O 0.5673(8) 0.4935(6) 0.7133(7) 0.308(11) Uiso 1 1 d . . . . .
O10 O 1.0631(10) 0.7642(8) 0.8788(10) 0.417(17) Uiso 1 1 d . . . . .
O16 O 1.0494(8) 0.7362(6) 0.9754(8) 0.311(11) Uiso 1 1 d . . . . .
O1C O 0.8021(9) 0.6411(6) 0.5594(9) 0.353(13) Uiso 1 1 d . . . . .
O1E O 0.6206(8) 0.6297(6) 0.5474(8) 0.343(13) Uiso 1 1 d . . . . .
O1G O 0.5548(12) 0.4283(10) 0.8043(12) 0.49(2) Uiso 1 1 d . . . . .
O1H O 0.7393(9) 0.5258(6) 0.5722(9) 0.353(14) Uiso 1 1 d . . . . .
O1J O 0.7104(9) 0.3944(7) 0.9211(9) 0.376(15) Uiso 1 1 d . . . . .
O1L O 0.5277(9) 0.4976(6) 0.5542(9) 0.345(13) Uiso 1 1 d . . . . .
O1F O 0.6616(11) 0.8632(8) 0.5274(12) 0.443(19) Uiso 1 1 d . . . . .
O1I O 0.6599(14) 0.7914(11) 0.5000(14) 0.56(3) Uiso 1 1 d . . . . .
O0DA O 0.8626(7) 0.4484(5) 1.1015(7) 0.263(9) Uiso 1 1 d . . . . .
O8CA O 1.0567(9) 0.8758(7) 0.7944(11) 0.383(16) Uani 1 1 d . U . . .
O1DA O 0.9486(11) 0.7948(8) 0.7145(11) 0.422(17) Uiso 1 1 d . U . . .
O2DA O 0.5286(10) 0.7062(7) 0.5503(10) 0.387(15) Uiso 1 1 d . . . . .
O_1 O 0.7786(11) 0.4244(9) 0.9914(12) 0.47(2) Uiso 1 1 d . . . . .
O_3 O 0.7001(14) 0.4887(10) 0.6340(14) 0.53(2) Uiso 1 1 d . . . . .
O_4 O 0.5053(10) 0.5175(7) 0.8893(10) 0.408(17) Uiso 1 1 d . . . . .

loop_
_atom_site_aniso_label
_atom_site_aniso_U_11
_atom_site_aniso_U_22
_atom_site_aniso_U_33
_atom_site_aniso_U_23
_atom_site_aniso_U_13
_atom_site_aniso_U_12
Ca1G 0.095(3) 0.058(3) 0.083(3) -0.001(2) -0.007(2) 0.008(2)
Ca2G 0.142(4) 0.086(3) 0.131(4) 0.019(3) 0.051(4) 0.025(3)
S1 0.127(5) 0.112(5) 0.227(8) -0.042(5) 0.086(6) -0.037(4)
S2 0.075(4) 0.115(5) 0.268(9) -0.010(5) 0.042(5) -0.009(3)
S2A 0.072(3) 0.080(3) 0.136(5) 0.000(3) 0.030(3) -0.001(3)
S4 0.238(9) 0.143(6) 0.196(7) 0.047(6) 0.150(7) 0.058(6)
S4A 0.067(3) 0.070(3) 0.134(4) 0.011(3) -0.001(3) 0.004(2)
S5A 0.148(5) 0.110(4) 0.091(4) 0.008(3) 0.006(4) 0.029(4)
S6A 0.094(4) 0.083(4) 0.142(5) -0.002(4) -0.017(3) 0.004(3)
S7 0.105(4) 0.107(4) 0.098(4) 0.008(3) 0.025(3) 0.001(3)
O0AA 0.176(14) 0.124(12) 0.31(2) -0.084(12) 0.137(14) -0.063(10)
O1A 0.25(2) 0.25(2) 0.189(16) 0.093(13) 0.156(16) 0.170(17)
O1B 0.099(10) 0.068(9) 0.31(2) 0.069(11) -0.015(12) -0.009(8)
O1D 0.141(11) 0.084(8) 0.120(10) 0.018(7) -0.022(9) -0.005(8)
O2A 0.165(13) 0.073(8) 0.133(12) 0.035(8) 0.043(11) 0.008(7)
O2C 0.107(10) 0.153(11) 0.110(9) 0.008(8) 0.031(8) 0.002(8)
O2D 0.076(8) 0.054(6) 0.116(9) -0.013(6) 0.007(7) 0.000(5)
O3A 0.101(9) 0.074(7) 0.125(10) -0.027(7) 0.011(8) -0.004(6)
O3AA 0.075(7) 0.060(6) 0.136(9) 0.023(6) 0.008(6) -0.002(5)
O3D 0.129(10) 0.054(7) 0.151(12) 0.001(8) 0.047(10) -0.004(6)
O4 0.100(8) 0.107(8) 0.105(9) 0.001(7) 0.042(7) 0.000(6)
O4A 0.090(8) 0.059(6) 0.088(8) 0.006(6) -0.004(7) -0.004(6)
O4AA 0.090(8) 0.083(7) 0.087(8) 0.001(6) 0.015(7) 0.012(6)
O4D 0.096(9) 0.057(7) 0.102(9) -0.006(6) 0.022(7) -0.001(6)
O5A 0.093(9) 0.054(6) 0.155(11) 0.008(6) 0.048(8) -0.003(6)
O5AA 0.115(9) 0.093(9) 0.138(10) -0.024(7) -0.022(8) 0.002(7)
O5D 0.053(7) 0.061(7) 0.152(10) 0.010(6) 0.011(7) -0.002(6)
O6 0.113(10) 0.090(9) 0.168(12) -0.030(8) -0.009(9) 0.013(8)
O6A 0.069(7) 0.069(7) 0.129(10) 0.008(6) 0.034(7) -0.005(6)
O6AA 0.087(8) 0.075(7) 0.116(10) 0.004(6) 0.018(7) 0.005(6)
O6D 0.095(8) 0.040(5) 0.095(8) 0.007(5) 0.013(7) 0.007(5)
O7A 0.116(10) 0.143(11) 0.113(11) -0.012(8) 0.036(8) 0.015(8)
O7D 0.087(8) 0.065(7) 0.092(8) 0.005(6) 0.008(7) -0.005(6)
O8A 0.062(6) 0.046(6) 0.117(9) 0.013(6) -0.003(7) 0.005(4)
O8D 0.076(7) 0.067(6) 0.091(8) -0.004(6) 0.018(6) -0.005(5)
O9A 0.115(9) 0.067(7) 0.091(9) 0.002(6) -0.003(7) 0.013(6)
O9D 0.096(8) 0.048(6) 0.094(8) -0.006(6) 0.028(7) -0.010(5)
O10A 0.075(8) 0.055(6) 0.125(9) -0.007(5) 0.009(7) 0.004(6)
O10D 0.080(7) 0.036(5) 0.098(7) 0.010(5) 0.021(6) 0.005(5)
O12 0.096(10) 0.169(14) 0.32(2) -0.052(13) 0.087(12) 0.020(9)
O12A 0.084(7) 0.092(8) 0.151(10) 0.028(7) 0.032(7) 0.031(6)
O13 0.106(10) 0.058(6) 0.100(10) 0.000(6) 0.023(8) 0.010(6)
O14 0.098(10) 0.166(13) 0.246(17) -0.006(12) 0.053(10) 0.011(10)
O14S 0.085(8) 0.072(8) 0.172(11) 0.013(7) 0.010(7) 0.014(6)
O15 0.163(11) 0.103(9) 0.149(11) 0.050(8) 0.054(9) 0.036(8)
O17 0.30(2) 0.151(13) 0.222(17) 0.069(13) 0.176(16) 0.059(14)
O18 0.253(18) 0.109(10) 0.266(18) 0.032(11) 0.144(15) 0.012(11)
O19 0.070(8) 0.086(8) 0.151(11) 0.017(7) 0.009(8) -0.001(6)
O20 0.068(8) 0.071(7) 0.147(11) -0.009(7) 0.009(8) -0.008(6)
O25 0.176(12) 0.106(9) 0.118(10) 0.029(7) -0.021(8) 0.050(9)
O26 0.084(7) 0.089(8) 0.127(9) -0.012(7) 0.020(6) -0.022(6)
O28 0.181(13) 0.107(10) 0.199(14) 0.016(9) 0.036(11) 0.020(9)
O30 0.090(9) 0.066(7) 0.133(11) -0.016(7) 0.007(8) -0.007(6)
O45 0.094(9) 0.101(8) 0.118(9) -0.009(7) 0.026(8) -0.006(7)
O48 0.082(7) 0.078(7) 0.133(10) 0.010(7) -0.009(7) -0.007(6)
O52 0.125(10) 0.147(11) 0.085(8) -0.007(7) 0.032(7) 0.020(9)
O56 0.137(10) 0.108(9) 0.123(9) 0.014(7) 0.038(8) -0.049(8)
O58 0.135(10) 0.083(8) 0.168(12) 0.044(8) -0.043(9) -0.011(7)
O63 0.198(13) 0.076(8) 0.117(10) -0.014(7) 0.000(9) -0.023(8)
O64A 0.123(11) 0.111(12) 0.37(2) 0.028(13) 0.071(13) -0.034(9)
O66 0.195(14) 0.159(12) 0.108(10) 0.002(8) 0.056(10) 0.020(11)
O68 0.149(10) 0.097(8) 0.152(11) -0.006(7) 0.067(9) -0.005(7)
O98 0.063(9) 0.28(2) 0.26(2) 0.032(18) 0.001(12) -0.004(10)
O111 0.155(14) 0.218(18) 0.27(2) 0.037(14) 0.137(15) 0.044(13)
O117 0.239(18) 0.174(15) 0.240(18) 0.010(13) 0.101(15) 0.010(13)
O129 0.180(17) 0.25(2) 0.39(3) 0.08(2) 0.073(18) 0.028(15)
O139 0.141(13) 0.167(14) 0.243(18) -0.072(14) 0.090(13) -0.037(10)
O143 0.262(19) 0.163(14) 0.184(15) 0.011(12) 0.133(14) 0.073(13)
O165 0.30(2) 0.24(2) 0.28(2) 0.026(17) 0.139(19) -0.024(18)
O202 0.39(3) 0.108(11) 0.39(3) 0.009(13) 0.32(2) -0.007(13)
N1A 0.131(13) 0.070(10) 0.167(15) 0.060(10) 0.085(12) 0.035(10)
N1D 0.126(13) 0.044(9) 0.139(15) -0.018(9) -0.009(11) -0.001(8)
N2A 0.090(10) 0.044(7) 0.117(12) 0.000(7) 0.027(10) 0.001(8)
N2D 0.098(12) 0.036(7) 0.105(11) -0.010(7) 0.018(9) 0.013(7)
N3A 0.083(10) 0.035(7) 0.091(9) -0.015(6) 0.000(8) 0.004(7)
N3D 0.092(10) 0.037(7) 0.107(11) 0.005(7) 0.025(9) 0.001(7)
N4A 0.108(11) 0.045(7) 0.089(10) 0.015(6) 0.028(9) 0.013(7)
N4B 0.091(8) 0.040(6) 0.103(8) -0.004(7) 0.037(7) 0.006(7)
N4D 0.083(10) 0.028(6) 0.108(11) 0.005(6) 0.023(8) 0.003(6)
N5A 0.076(9) 0.058(8) 0.142(13) 0.025(8) 0.054(9) 0.006(7)
N5D 0.077(11) 0.063(8) 0.099(11) 0.008(8) 0.035(9) -0.007(7)
N5E 0.066(10) 0.027(6) 0.106(11) 0.008(7) 0.013(11) 0.004(6)
N6A 0.066(8) 0.039(7) 0.085(10) 0.008(7) 0.000(8) 0.001(6)
N6B 0.079(7) 0.042(7) 0.106(10) 0.016(7) 0.020(7) 0.018(7)
N6D 0.074(9) 0.029(6) 0.102(11) 0.002(6) 0.011(9) -0.001(6)
N7A 0.087(11) 0.046(7) 0.118(13) 0.014(8) 0.032(10) 0.016(7)
N7B 0.073(7) 0.029(6) 0.110(8) 0.008(7) 0.021(7) 0.005(6)
N7D 0.071(9) 0.048(7) 0.099(11) 0.004(7) 0.010(8) -0.006(6)
N7E 0.057(6) 0.036(6) 0.087(7) 0.005(6) 0.011(6) 0.001(5)
N8A 0.077(9) 0.040(7) 0.065(9) -0.003(6) 0.004(8) -0.002(6)
N8B 0.066(8) 0.047(7) 0.086(8) 0.000(7) 0.001(6) 0.008(6)
N8D 0.080(9) 0.040(7) 0.071(9) 0.012(6) 0.011(8) 0.002(6)
C0A 0.22(3) 0.113(17) 0.110(17) 0.006(12) 0.018(18) 0.056(18)
C0D 0.16(2) 0.081(14) 0.20(2) 0.000(13) 0.090(19) -0.007(13)
C1A 0.13(2) 0.076(15) 0.15(3) 0.058(15) 0.04(2) 0.006(15)
C1B 0.108(11) 0.073(11) 0.223(13) 0.059(11) 0.080(10) 0.030(11)
C2B 0.126(12) 0.068(11) 0.299(17) 0.085(12) 0.117(12) 0.062(11)
C3B 0.106(10) 0.108(14) 0.35(2) 0.116(16) 0.122(13) 0.048(12)
C4B 0.094(10) 0.111(14) 0.323(18) 0.112(15) 0.069(11) 0.029(11)
C5B 0.085(8) 0.072(11) 0.259(14) 0.067(12) 0.045(9) 0.014(10)
C6B 0.081(8) 0.055(10) 0.210(12) 0.061(10) 0.046(8) 0.030(9)
N1B 0.081(7) 0.040(7) 0.172(10) 0.046(7) 0.036(8) 0.019(6)
C7B 0.102(10) 0.036(9) 0.163(13) 0.034(10) 0.019(10) 0.000(9)
C8B 0.101(11) 0.043(9) 0.203(13) 0.037(10) 0.002(9) 0.007(10)
C9B 0.089(10) 0.057(10) 0.248(14) 0.052(12) 0.003(10) 0.009(10)
C1D 0.17(2) 0.040(11) 0.100(18) -0.002(11) -0.068(17) 0.028(13)
C1E 0.110(14) 0.040(9) 0.115(14) 0.006(9) -0.020(12) -0.002(10)
C2E 0.079(12) 0.074(11) 0.137(15) -0.002(10) -0.032(12) 0.022(10)
C3E 0.096(14) 0.077(11) 0.140(16) -0.020(11) 0.000(13) 0.000(10)
C4E 0.109(14) 0.069(10) 0.130(14) -0.027(10) 0.001(12) -0.024(10)
C5E 0.066(11) 0.062(10) 0.112(13) -0.025(9) -0.023(10) -0.002(8)
C6E 0.088(12) 0.033(8) 0.118(13) -0.008(8) 0.020(10) 0.004(8)
N1E 0.098(10) 0.024(6) 0.133(11) -0.021(7) 0.010(9) -0.004(6)
C7E 0.117(16) 0.022(8) 0.119(15) -0.010(9) 0.006(13) -0.002(9)
C8E 0.094(12) 0.034(8) 0.117(13) -0.007(8) 0.024(11) 0.000(8)
C9E 0.077(12) 0.045(9) 0.135(15) -0.026(10) 0.026(12) -0.013(9)
C2A 0.084(15) 0.050(10) 0.15(2) 0.025(13) 0.035(17) 0.010(10)
C2D 0.062(14) 0.054(10) 0.128(19) -0.018(12) -0.008(14) 0.004(9)
C3A 0.093(16) 0.023(8) 0.134(18) -0.013(10) 0.043(14) -0.020(9)
C3D 0.107(16) 0.044(10) 0.129(19) 0.008(12) 0.037(16) 0.007(10)
C4A 0.081(13) 0.056(9) 0.081(13) -0.006(9) 0.038(12) 0.004(10)
C4BA 0.17(2) 0.10(2) 0.38(5) 0.06(2) -0.08(3) -0.036(17)
C4D 0.097(16) 0.029(8) 0.090(15) -0.014(9) 0.008(12) 0.007(9)
C5A 0.068(13) 0.041(10) 0.135(18) -0.001(10) 0.011(14) 0.001(9)
C5D 0.054(11) 0.038(9) 0.118(14) -0.006(8) 0.003(12) -0.006(8)
C6A 0.090(14) 0.033(8) 0.071(13) -0.003(8) 0.005(12) 0.017(9)
C6D 0.064(14) 0.040(9) 0.108(17) -0.011(10) -0.043(14) -0.005(9)
C7A 0.14(2) 0.062(11) 0.087(16) 0.016(11) 0.010(16) 0.018(11)
C7D 0.074(12) 0.051(9) 0.069(12) -0.003(9) 0.014(11) 0.012(8)
C8 0.089(13) 0.101(14) 0.153(18) -0.021(13) 0.032(13) -0.006(11)
C8A 0.109(16) 0.043(9) 0.072(13) 0.009(10) 0.006(14) 0.000(10)
C8D 0.083(14) 0.046(9) 0.059(12) 0.009(9) 0.013(11) 0.008(8)
C9A 0.099(15) 0.040(9) 0.079(14) 0.015(9) -0.004(13) 0.021(10)
C9D 0.068(12) 0.061(10) 0.096(14) 0.001(9) 0.028(12) -0.006(8)
C10B 0.083(15) 0.050(10) 0.111(15) 0.007(10) 0.011(12) -0.008(9)
C11B 0.143(19) 0.041(9) 0.125(16) 0.007(9) 0.048(14) -0.022(10)
C12B 0.16(2) 0.064(11) 0.22(3) -0.009(14) 0.13(2) -0.033(13)
C13B 0.120(16) 0.059(11) 0.156(19) -0.010(13) -0.009(16) -0.014(10)
C14B 0.15(2) 0.065(11) 0.110(16) 0.043(11) 0.062(15) 0.003(12)
C15B 0.058(12) 0.047(9) 0.165(19) -0.032(11) 0.047(13) -0.012(8)
N2B 0.075(10) 0.044(7) 0.144(13) 0.007(8) 0.037(10) 0.006(6)
C16B 0.056(13) 0.065(11) 0.16(2) -0.008(12) -0.007(14) 0.000(9)
C17B 0.115(19) 0.061(11) 0.150(18) -0.014(11) 0.040(14) 0.019(11)
C18B 0.092(14) 0.049(10) 0.22(2) -0.004(13) 0.068(16) 0.014(9)
C10E 0.084(12) 0.044(9) 0.160(17) 0.009(10) 0.063(12) 0.012(8)
C11E 0.071(11) 0.066(10) 0.130(14) -0.004(9) -0.010(11) -0.004(9)
C12E 0.087(13) 0.067(10) 0.143(16) -0.011(11) -0.017(12) 0.009(9)
C13E 0.081(11) 0.046(9) 0.175(17) -0.026(11) 0.000(12) -0.005(8)
C14E 0.113(13) 0.041(8) 0.147(15) -0.003(10) 0.047(12) -0.008(9)
C15E 0.059(10) 0.035(8) 0.185(16) 0.013(10) 0.046(11) 0.003(8)
N2E 0.072(9) 0.034(6) 0.151(12) 0.006(8) 0.011(9) 0.003(6)
C16E 0.124(15) 0.051(9) 0.142(16) -0.009(10) 0.039(14) 0.010(10)
C17E 0.092(12) 0.066(10) 0.156(15) -0.011(10) 0.054(12) -0.001(10)
C18E 0.080(12) 0.060(10) 0.179(18) 0.010(12) 0.026(12) -0.007(9)
C19B 0.054(11) 0.041(9) 0.152(19) 0.022(10) 0.020(12) -0.002(8)
C20B 0.16(2) 0.061(10) 0.061(12) -0.005(9) 0.014(12) 0.033(11)
C21B 0.143(17) 0.076(12) 0.108(16) 0.024(10) 0.069(16) 0.043(12)
C22B 0.078(12) 0.054(10) 0.132(17) 0.011(10) 0.019(12) 0.010(8)
C23B 0.101(14) 0.045(9) 0.069(11) -0.013(8) 0.014(11) -0.006(9)
C24B 0.079(12) 0.052(9) 0.101(14) 0.032(9) 0.055(11) 0.004(8)
N3B 0.065(9) 0.040(7) 0.118(11) 0.022(7) 0.037(8) 0.008(6)
C25B 0.064(11) 0.031(8) 0.134(17) 0.026(9) 0.023(13) 0.009(8)
C26B 0.084(13) 0.052(9) 0.083(13) 0.017(8) 0.008(10) -0.007(8)
C27B 0.081(14) 0.087(12) 0.121(16) 0.019(11) 0.041(14) 0.019(10)
C19E 0.088(10) 0.034(8) 0.103(8) -0.001(8) 0.016(8) -0.003(8)
C20E 0.121(10) 0.044(8) 0.091(9) 0.015(9) 0.010(9) 0.016(9)
C21E 0.112(11) 0.080(12) 0.095(10) -0.032(9) 0.004(8) 0.033(10)
C22E 0.097(11) 0.054(9) 0.117(10) 0.005(10) -0.013(7) 0.018(9)
C23E 0.082(9) 0.036(8) 0.118(9) 0.002(9) 0.004(7) -0.004(8)
C24E 0.080(8) 0.042(8) 0.093(8) -0.012(8) 0.010(6) 0.001(8)
N3E 0.084(8) 0.026(6) 0.092(7) -0.013(6) 0.015(6) 0.008(5)
C25E 0.083(9) 0.028(8) 0.100(11) -0.004(8) 0.011(8) 0.005(7)
C26E 0.071(8) 0.044(8) 0.119(10) 0.005(9) 0.013(8) 0.002(8)
C27E 0.067(10) 0.035(8) 0.128(10) 0.004(9) -0.004(8) 0.004(8)
C28B 0.106(9) 0.038(8) 0.097(10) 0.023(9) 0.024(8) 0.013(9)
C28E 0.073(8) 0.039(8) 0.108(10) 0.001(9) -0.005(9) 0.010(8)
C29E 0.111(10) 0.041(8) 0.122(12) -0.013(10) 0.022(8) -0.001(9)
C30E 0.124(11) 0.055(9) 0.106(10) -0.010(9) 0.018(8) 0.017(11)
C31E 0.108(10) 0.067(10) 0.102(9) -0.013(10) -0.010(9) 0.014(10)
C32E 0.081(8) 0.050(8) 0.108(8) -0.020(9) -0.006(7) 0.002(9)
C33E 0.073(7) 0.046(8) 0.098(8) 0.007(9) -0.013(6) -0.014(8)
N4E 0.080(7) 0.044(7) 0.106(8) 0.007(7) 0.002(7) -0.008(6)
C34E 0.081(9) 0.037(8) 0.130(11) 0.006(9) 0.005(8) 0.011(9)
C35E 0.070(8) 0.045(8) 0.140(12) 0.022(10) 0.000(7) 0.004(8)
C36E 0.085(8) 0.052(9) 0.132(11) 0.019(10) -0.006(9) 0.012(9)
C29B 0.127(12) 0.060(10) 0.107(12) 0.023(10) 0.021(8) 0.019(10)
C30B 0.192(14) 0.050(10) 0.106(12) 0.017(10) 0.043(11) 0.009(14)
C31B 0.190(14) 0.090(13) 0.104(9) 0.038(12) 0.066(12) 0.023(16)
C32B 0.154(11) 0.046(9) 0.111(9) 0.020(10) 0.066(10) 0.023(11)
C33B 0.108(9) 0.033(8) 0.099(9) 0.003(9) 0.043(7) 0.004(9)
C34B 0.099(9) 0.026(8) 0.136(13) -0.003(9) 0.043(9) 0.010(9)
C35B 0.118(13) 0.042(9) 0.172(15) 0.010(12) 0.076(9) 0.012(10)
C36B 0.146(12) 0.085(12) 0.155(12) 0.028(14) 0.090(11) 0.028(14)
C37B 0.088(9) 0.033(8) 0.114(11) -0.003(9) 0.029(8) -0.006(7)
C38B 0.084(9) 0.046(9) 0.148(12) -0.051(10) 0.032(9) -0.009(8)
C39B 0.087(10) 0.064(10) 0.136(11) -0.053(11) 0.014(10) 0.004(8)
C40B 0.098(10) 0.061(10) 0.122(10) -0.023(9) 0.015(8) 0.009(9)
C41B 0.086(9) 0.045(9) 0.101(8) -0.001(9) 0.017(7) 0.011(7)
C42B 0.069(8) 0.046(9) 0.102(8) 0.013(8) 0.022(7) 0.024(7)
N5B 0.077(7) 0.036(6) 0.092(8) 0.013(6) 0.017(6) 0.013(6)
C43B 0.075(9) 0.028(7) 0.089(8) 0.013(8) 0.009(9) 0.005(7)
C44B 0.083(9) 0.058(9) 0.089(9) 0.023(9) 0.019(7) 0.027(7)
C45B 0.096(10) 0.055(9) 0.082(10) 0.011(8) 0.020(7) 0.019(8)
C37E 0.092(18) 0.043(9) 0.13(2) 0.023(11) 0.064(19) 0.007(10)
C38E 0.107(17) 0.049(10) 0.094(15) -0.025(10) -0.001(15) 0.007(10)
C39 0.098(14) 0.089(12) 0.125(15) -0.003(11) 0.009(12) 0.013(11)
C39E 0.092(16) 0.040(10) 0.19(3) 0.001(12) 0.070(15) 0.001(10)
C40E 0.121(19) 0.049(10) 0.130(17) 0.002(10) 0.042(18) 0.010(11)
C41E 0.082(17) 0.052(10) 0.073(17) 0.007(10) 0.012(15) 0.007(10)
C42E 0.050(14) 0.035(9) 0.13(2) 0.018(10) 0.010(16) -0.010(8)
C43E 0.071(16) 0.029(8) 0.100(19) 0.019(9) 0.037(15) 0.007(9)
C44E 0.075(13) 0.056(10) 0.085(17) -0.009(10) 0.017(15) 0.006(8)
C45E 0.102(19) 0.032(9) 0.074(17) -0.011(9) -0.012(16) 0.020(9)
C46B 0.074(8) 0.040(8) 0.104(11) 0.022(8) 0.015(8) 0.016(8)
C46E 0.081(7) 0.025(7) 0.097(9) 0.012(8) 0.011(7) 0.011(8)
C47E 0.079(8) 0.046(8) 0.108(10) 0.000(8) 0.014(8) 0.020(8)
C48E 0.091(9) 0.051(9) 0.117(11) 0.013(10) 0.028(7) 0.003(8)
C49E 0.101(8) 0.061(9) 0.107(10) -0.007(9) 0.035(7) 0.013(9)
C50E 0.084(7) 0.051(8) 0.096(8) 0.004(9) 0.019(6) 0.001(8)
C51E 0.087(7) 0.023(7) 0.078(8) 0.001(7) 0.011(6) -0.014(7)
N6E 0.081(6) 0.038(6) 0.083(7) 0.000(6) 0.010(5) -0.009(6)
C52E 0.083(9) 0.033(8) 0.085(9) 0.001(8) 0.008(7) 0.007(8)
C53E 0.103(8) 0.053(9) 0.075(8) 0.023(8) 0.000(8) -0.006(9)
C54E 0.114(9) 0.058(9) 0.075(8) 0.007(8) 0.021(7) -0.006(10)
C47B 0.079(9) 0.053(9) 0.106(10) 0.024(8) 0.018(8) 0.013(8)
C48B 0.096(11) 0.037(8) 0.125(13) -0.001(10) 0.008(8) 0.011(8)
C49B 0.092(9) 0.053(9) 0.099(11) -0.001(9) -0.010(8) 0.015(9)
C50B 0.093(9) 0.050(9) 0.102(10) 0.008(9) 0.004(7) 0.022(9)
C51B 0.077(8) 0.045(8) 0.093(9) 0.009(8) 0.012(7) 0.022(8)
C52B 0.061(11) 0.049(9) 0.099(11) 0.011(9) 0.007(7) 0.012(8)
C53B 0.100(10) 0.054(9) 0.097(9) 0.019(9) 0.014(9) 0.030(9)
C54B 0.097(9) 0.059(9) 0.081(10) 0.000(8) -0.011(8) 0.026(10)
C55B 0.071(10) 0.048(9) 0.119(9) 0.010(9) 0.028(9) 0.017(8)
C55E 0.075(9) 0.044(8) 0.087(8) 0.009(8) 0.006(8) -0.003(8)
C56B 0.083(10) 0.069(10) 0.141(13) 0.035(10) 0.039(8) 0.023(10)
C56E 0.074(10) 0.067(10) 0.096(11) -0.002(8) 0.007(7) -0.006(9)
C57B 0.079(9) 0.074(11) 0.186(14) 0.003(14) 0.059(11) 0.002(10)
C57E 0.065(10) 0.057(9) 0.113(10) 0.014(9) 0.005(8) 0.010(8)
C58B 0.064(9) 0.065(10) 0.167(12) -0.010(13) 0.020(10) -0.006(8)
C58E 0.071(8) 0.048(9) 0.119(10) -0.001(9) 0.014(8) -0.002(8)
C59B 0.073(8) 0.035(8) 0.137(10) 0.000(9) 0.018(8) 0.011(8)
C59E 0.057(8) 0.045(8) 0.101(8) 0.010(8) 0.012(6) 0.004(7)
C60B 0.070(8) 0.040(8) 0.114(9) 0.002(9) 0.021(8) 0.008(7)
C60E 0.058(7) 0.038(8) 0.084(8) 0.008(7) 0.004(6) 0.017(7)
C61B 0.063(8) 0.026(7) 0.106(10) -0.008(8) 0.011(8) -0.008(7)
C61E 0.062(10) 0.043(8) 0.085(9) -0.001(8) 0.012(8) -0.006(7)
C62B 0.072(10) 0.034(8) 0.123(11) -0.018(8) 0.005(7) -0.011(8)
C62E 0.063(9) 0.058(9) 0.089(10) 0.006(8) 0.016(7) 0.007(8)
C63B 0.067(10) 0.036(8) 0.129(9) 0.004(10) -0.011(10) -0.018(8)
C63E 0.069(9) 0.066(10) 0.099(9) 0.021(9) 0.027(8) 0.001(8)
C64B 0.058(9) 0.037(8) 0.094(10) 0.005(8) 0.009(7) 0.008(7)
C64E 0.064(9) 0.035(7) 0.096(8) 0.015(8) 0.024(6) 0.007(7)
C65E 0.079(8) 0.029(7) 0.104(8) 0.002(8) 0.019(7) 0.010(7)
C66E 0.073(8) 0.053(9) 0.106(9) 0.005(8) 0.007(8) 0.001(8)
C67E 0.069(8) 0.043(8) 0.116(9) -0.001(9) 0.012(6) -0.010(7)
C68E 0.061(7) 0.031(7) 0.097(8) -0.003(7) 0.023(6) 0.004(7)
C69E 0.062(7) 0.027(7) 0.097(7) -0.015(7) 0.018(6) -0.015(7)
N8E 0.069(7) 0.025(5) 0.090(7) 0.001(6) 0.011(5) 0.001(5)
C70E 0.079(8) 0.029(7) 0.107(9) 0.010(8) 0.028(9) 0.004(7)
C71E 0.072(8) 0.044(8) 0.107(9) 0.008(8) 0.027(7) -0.001(8)
C72E 0.070(9) 0.039(8) 0.112(9) -0.015(8) 0.033(6) 0.009(7)
C65B 0.070(8) 0.054(9) 0.086(9) 0.017(8) 0.007(8) 0.000(8)
C66B 0.079(9) 0.052(9) 0.106(10) 0.023(8) 0.022(8) 0.005(8)
C67B 0.059(9) 0.059(9) 0.118(10) 0.016(10) 0.014(7) -0.003(7)
C68B 0.064(8) 0.048(9) 0.102(9) 0.020(8) 0.002(7) 0.000(7)
C69B 0.066(8) 0.032(7) 0.091(9) 0.006(7) 0.011(7) 0.010(7)
C70B 0.096(10) 0.040(8) 0.081(9) 0.008(8) 0.011(9) -0.004(8)
C71B 0.084(9) 0.034(8) 0.114(11) 0.011(9) -0.002(8) 0.005(8)
C72B 0.072(10) 0.046(9) 0.113(11) 0.005(9) -0.001(7) 0.006(8)
C84 0.100(13) 0.122(15) 0.118(16) -0.026(12) 0.036(12) -0.021(11)
C138 0.103(14) 0.088(12) 0.108(15) -0.015(11) -0.007(12) 0.000(10)
C142 0.143(19) 0.17(2) 0.16(2) -0.011(16) 0.075(17) -0.022(16)
C157 0.121(15) 0.117(14) 0.072(12) 0.014(9) 0.041(11) 0.005(12)
C162 0.089(15) 0.129(17) 0.19(2) 0.019(15) 0.004(15) -0.018(13)
Ca3G 0.217(8) 0.063(4) 0.311(10) 0.000 0.104(7) 0.000
O9 0.087(11) 0.045(8) 0.232(19) 0.000 0.027(11) 0.000
O32 0.108(10) 0.111(10) 0.270(17) -0.013(10) 0.026(10) 0.037(8)
O90 0.130(11) 0.104(10) 0.32(2) -0.036(11) 0.046(12) -0.008(8)
O0BA 0.167(11) 0.094(8) 0.190(13) 0.002(8) 0.098(10) 0.002(8)
O1 0.31(3) 0.142(19) 0.51(5) 0.000 0.32(4) 0.000
O1AA 0.103(8) 0.084(7) 0.145(10) -0.007(7) 0.028(7) -0.005(6)
O1BA 0.085(9) 0.51(3) 0.160(13) -0.200(17) 0.004(9) 0.017(13)
O1CA 0.25(2) 0.124(12) 0.45(3) 0.110(15) 0.188(19) 0.032(11)
O2AA 0.113(9) 0.077(7) 0.154(10) -0.009(7) 0.036(7) -0.033(6)
O2BA 0.113(10) 0.179(13) 0.265(18) -0.077(12) 0.085(11) -0.010(9)
O3BA 0.114(9) 0.146(10) 0.112(9) -0.011(7) 0.011(7) -0.015(8)
O4BA 0.143(11) 0.088(8) 0.189(13) 0.027(8) -0.054(9) -0.015(8)
O4CA 0.24(2) 0.162(16) 0.63(4) 0.01(2) 0.29(3) 0.003(14)
O5BA 0.112(9) 0.107(9) 0.188(12) -0.007(8) 0.029(8) 0.011(7)
O6BA 0.148(11) 0.120(10) 0.217(14) -0.037(9) 0.053(10) -0.040(9)
O7BA 0.182(13) 0.144(11) 0.138(11) -0.013(9) 0.023(9) 0.008(10)
O8AA 0.132(10) 0.095(8) 0.133(10) -0.013(7) 0.036(8) -0.023(7)
O8BA 0.185(15) 0.195(16) 0.205(16) 0.026(12) 0.030(12) 0.001(12)
O9AA 0.113(9) 0.148(11) 0.172(12) -0.023(9) 0.025(9) 0.011(8)
O9BA 0.149(12) 0.119(11) 0.260(17) 0.059(11) -0.042(11) -0.027(9)
O49 0.110(9) 0.093(8) 0.168(11) -0.003(7) 0.057(8) 0.002(6)
O7 0.29(3) 0.56(5) 0.37(3) -0.14(3) 0.17(3) -0.11(3)
O8CA 0.32(3) 0.36(4) 0.53(5) -0.02(3) 0.22(3) -0.12(3)

loop_
_atom_type_symbol
_atom_type_description
_atom_type_scat_dispersion_real
_atom_type_scat_dispersion_imag
_atom_type_scat_source
C C 0.0181 0.0091 'International Tables Vol C Tables 4.2.6.8 and 6.1.1.4'
H H 0.0000 0.0000 'International Tables Vol C Tables 4.2.6.8 and 6.1.1.4'
Ca Ca 0.3641 1.2855 'International Tables Vol C Tables 4.2.6.8 and 6.1.1.4'
N N 0.0311 0.0180 'International Tables Vol C Tables 4.2.6.8 and 6.1.1.4'
O O 0.0492 0.0322 'International Tables Vol C Tables 4.2.6.8 and 6.1.1.4'
S S 0.3331 0.5567 'International Tables Vol C Tables 4.2.6.8 and 6.1.1.4'

loop_
_geom_angle_atom_site_label_1
_geom_angle_atom_site_label_2
_geom_angle_atom_site_label_3
_geom_angle
_geom_angle_site_symmetry_1
_geom_angle_site_symmetry_3
O9A Ca1G O18 85.3(5) . .
O9A Ca1G O28 81.3(4) . .
O9A Ca1G O63 81.9(4) . .
O9A Ca1G O117 94.1(6) . .
O9A Ca1G O129 100.0(7) . .
O9A Ca1G O1E 170.3(8) . .
O18 Ca1G O28 70.5(5) . .
O18 Ca1G O63 136.8(5) . .
O28 Ca1G O63 146.0(5) . .
O117 Ca1G O18 145.4(6) . .
O117 Ca1G O28 75.2(6) . .
O117 Ca1G O63 76.8(5) . .
O129 Ca1G O18 69.3(6) . .
O129 Ca1G O28 139.5(6) . .
O129 Ca1G O63 72.6(6) . .
O129 Ca1G O117 144.0(7) . .
O1E Ca1G O18 96.1(8) . .
O1E Ca1G O28 90.1(8) . .
O1E Ca1G O63 103.3(8) . .
O1E Ca1G O117 79.2(8) . .
O1E Ca1G O129 89.4(9) . .
O7A Ca2G O56 166.0(5) . .
O9D Ca2G O7A 85.6(4) . .
O9D Ca2G O15 83.0(4) . .
O9D Ca2G O56 87.8(3) . .
O9D Ca2G O202 131.9(6) . .
O15 Ca2G O7A 85.5(4) . .
O15 Ca2G O56 81.4(4) . .
O68 Ca2G O7A 119.1(5) . .
O68 Ca2G O9D 80.7(4) . .
O68 Ca2G O15 149.0(4) . .
O68 Ca2G O56 71.9(4) . .
O68 Ca2G O165 116.1(6) . .
O68 Ca2G O202 81.2(6) . .
O165 Ca2G O7A 100.2(6) . .
O165 Ca2G O9D 154.9(6) . .
O165 Ca2G O15 73.3(6) . .
O165 Ca2G O56 80.8(6) . .
O165 Ca2G O202 71.5(7) . .
O202 Ca2G O7A 65.5(5) . .
O202 Ca2G O15 128.6(6) . .
O202 Ca2G O56 127.3(5) . .
O0AA S1 O14 114.2(11) . .
O0AA S1 C18E 105.1(7) . .
O14 S1 C18E 105.1(8) . .
O139 S1 O0AA 112.8(11) . .
O139 S1 O14 109.9(10) . .
O139 S1 C18E 109.2(8) . .
O12 S2 O64A 111.4(12) . .
O12 S2 O98 113.0(11) . .
O12 S2 C18B 103.7(8) . .
O64A S2 O98 116.3(12) . .
O64A S2 C18B 106.3(7) . .
O98 S2 C18B 105.0(8) . .
O4 S2A C72E 108.1(5) . .
O12A S2A O4 110.5(7) . .
O12A S2A C72E 105.6(5) . .
O26 S2A O4 113.4(7) . .
O26 S2A O12A 114.3(7) . .
O26 S2A C72E 104.4(5) . .
O17 S4 O111 114.8(12) . .
O17 S4 O143 112.3(12) . .
O17 S4 C36B 104.5(9) . .
O111 S4 C36B 106.7(11) . .
O143 S4 O111 113.4(11) . .
O143 S4 C36B 103.9(10) . .
O3AA S4A O48 112.1(6) . .
O3AA S4A C72B 107.2(7) . .
O14S S4A O3AA 113.6(7) . .
O14S S4A O48 112.4(6) . .
O14S S4A C72B 104.3(7) . .
O48 S4A C72B 106.5(8) . .
O25 S5A O63 111.7(9) . .
O25 S5A O66 113.5(9) . .
O25 S5A C54B 104.9(7) . .
O63 S5A C54B 107.1(8) . .
O66 S5A O63 114.2(9) . .
O66 S5A C54B 104.6(9) . .
O5AA S6A O6 113.7(8) . .
O5AA S6A O58 110.0(9) . .
O5AA S6A C36E 105.0(6) . .
O6 S6A C36E 107.6(7) . .
O58 S6A O6 115.4(8) . .
O58 S6A C36E 104.1(6) . .
O2C S7 O56 113.3(7) . .
O2C S7 C54E 106.8(6) . .
O52 S7 O2C 112.6(7) . .
O52 S7 O56 112.9(8) . .
O52 S7 C54E 108.0(6) . .
O56 S7 C54E 102.4(6) . .
C9B O1B C4BA 119.0(19) . .
C157 O4AA C45B 118.2(10) . .
C63E O6AA C84 113.9(12) . .
C7A O7A Ca2G 125.1(12) . .
C9A O9A Ca1G 163.8(10) . .
C9D O9D Ca2G 170.0(11) . .
C9A O10A H10A 109.5 . .
C9D O10D H10D 109.5 . .
C45E O13 C39 116.1(15) . .
C27E O19 C162 120.7(13) . .
C63B O20 C138 119.0(13) . .
C9E O30 C8 120.7(11) . .
C27B O45 C142 119.5(12) . .
S7 O56 Ca2G 131.8(7) . .
S5A O63 Ca1G 141.8(8) . .
C1A N1A H1A 116.1 . .
C1A N1A C1B 127.8(17) . .
C1B N1A H1A 116.1 . .
C1D N1D H1D 113.4 . .
C1D N1D C1E 133.2(18) . .
C1E N1D H1D 113.4 . .
C2A N2A H2A 113.2 . .
C2A N2A C10B 133.7(15) . .
C10B N2A H2A 113.2 . .
C2D N2D H2D 115.9 . .
C2D N2D C10E 128.3(14) . .
C10E N2D H2D 115.9 . .
C3A N3A H3A 114.8 . .
C3A N3A C19B 130.3(13) . .
C19B N3A H3A 114.8 . .
C3D N3D H3D 115.5 . .
C3D N3D C19E 129.0(14) . .
C19E N3D H3D 115.5 . .
C4A N4A H4A 115.9 . .
C4A N4A C28B 128.2(14) . .
C28B N4A H4A 115.9 . .
C34B N4B C33B 119.0(15) . .
C4D N4D H4D 113.0 . .
C28E N4D H4D 113.0 . .
C28E N4D C4D 134.0(13) . .
C5A N5A H5A 115.7 . .
C5A N5A C37B 128.6(13) . .
C37B N5A H5A 115.7 . .
C5D N5D H5D 114.9 . .
C5D N5D C37E 130.3(15) . .
C37E N5D H5D 114.9 . .
C43E N5E C42E 115.6(14) . .
C6A N6A H6A 115.6 . .
C6A N6A C46B 128.9(14) . .
C46B N6A H6A 115.6 . .
C52B N6B C51B 119.4(15) . .
C6D N6D H6D 113.4 . .
C6D N6D C46E 133.1(14) . .
C46E N6D H6D 113.4 . .
C7A N7A H7A 114.7 . .
C7A N7A C55B 130.6(16) . .
C55B N7A H7A 114.7 . .
C61B N7B C60B 115.0(14) . .
C7D N7D H7D 115.3 . .
C7D N7D C55E 129.5(13) . .
C55E N7D H7D 115.3 . .
C61E N7E C60E 118.2(12) . .
C8A N8A H8A 114.6 . .
C8A N8A C64B 130.8(14) . .
C64B N8A H8A 114.6 . .
C70B N8B C69B 119.4(14) . .
C8D N8D H8D 114.8 . .
C8D N8D C64E 130.3(11) . .
C64E N8D H8D 114.8 . .
H0AA C0A H0AB 109.5 . .
H0AA C0A H0AC 109.5 . .
H0AB C0A H0AC 109.5 . .
C1A C0A H0AA 109.5 . .
C1A C0A H0AB 109.5 . .
C1A C0A H0AC 109.5 . .
H0DA C0D H0DB 109.5 . .
H0DA C0D H0DC 109.5 . .
H0DB C0D H0DC 109.5 . .
C1D C0D H0DA 109.5 . .
C1D C0D H0DB 109.5 . .
C1D C0D H0DC 109.5 . .
O1A C1A N1A 124(3) . .
O1A C1A C0A 124(3) . .
N1A C1A C0A 112(3) . .
C2B C1B N1A 124.2(9) . .
C2B C1B C6B 120.0 . .
C6B C1B N1A 115.8(9) . .
C1B C2B H2B 120.0 . .
C3B C2B C1B 120.0 . .
C3B C2B H2B 120.0 . .
C2B C3B H3B 120.0 . .
C4B C3B C2B 120.0 . .
C4B C3B H3B 120.0 . .
C3B C4B H4B 120.0 . .
C3B C4B C5B 120.0 . .
C5B C4B H4B 120.0 . .
C4B C5B C6B 120.0 . .
C4B C5B C9B 120.0 . .
C6B C5B C9B 120.0 . .
C5B C6B C1B 120.0 . .
C5B C6B N1B 120.0 . .
N1B C6B C1B 120.0 . .
C7B N1B C6B 120.0 . .
N1B C7B C8B 120.0 . .
N1B C7B C2A 115.8(12) . .
C8B C7B C2A 124.2(12) . .
C7B C8B H8B 120.0 . .
C9B C8B C7B 120.0 . .
C9B C8B H8B 120.0 . .
C5B C9B O1B 117.6(11) . .
C8B C9B O1B 122.3(11) . .
C8B C9B C5B 120.0 . .
O1D C1D N1D 112(3) . .
O1D C1D C0D 131(2) . .
N1D C1D C0D 116.6(19) . .
C2E C1E N1D 126.3(9) . .
C2E C1E C6E 120.0 . .
C6E C1E N1D 113.6(9) . .
C1E C2E H2E 120.0 . .
C1E C2E C3E 120.0 . .
C3E C2E H2E 120.0 . .
C2E C3E H3E 120.0 . .
C4E C3E C2E 120.0 . .
C4E C3E H3E 120.0 . .
C3E C4E H4E 120.0 . .
C3E C4E C5E 120.0 . .
C5E C4E H4E 120.0 . .
C4E C5E C6E 120.0 . .
C4E C5E C9E 120.0 . .
C6E C5E C9E 120.0 . .
C5E C6E C1E 120.0 . .
N1E C6E C1E 120.0 . .
N1E C6E C5E 120.0 . .
C6E N1E C7E 120.0 . .
N1E C7E C2D 114.9(12) . .
C8E C7E N1E 120.0 . .
C8E C7E C2D 125.0(12) . .
C7E C8E H8E 120.0 . .
C7E C8E C9E 120.0 . .
C9E C8E H8E 120.0 . .
O30 C9E C5E 119.6(8) . .
O30 C9E C8E 120.2(8) . .
C8E C9E C5E 120.0 . .
O2A C2A N2A 125(2) . .
O2A C2A C7B 121(2) . .
N2A C2A C7B 114(2) . .
O2D C2D N2D 126.2(17) . .
O2D C2D C7E 119(2) . .
N2D C2D C7E 114.9(18) . .
O3A C3A N3A 126.0(17) . .
O3A C3A C16B 118.7(16) . .
N3A C3A C16B 115.3(18) . .
O3D C3D N3D 127(2) . .
O3D C3D C16E 115.0(19) . .
N3D C3D C16E 118.2(18) . .
O4A C4A N4A 128.3(16) . .
O4A C4A C25B 122.9(16) . .
N4A C4A C25B 108.8(15) . .
O1B C4BA H4BA 109.5 . .
O1B C4BA H4BB 109.5 . .
O1B C4BA H4BC 109.5 . .
H4BA C4BA H4BB 109.5 . .
H4BA C4BA H4BC 109.5 . .
H4BB C4BA H4BC 109.5 . .
O4D C4D N4D 123.5(16) . .
O4D C4D C25E 119.8(17) . .
N4D C4D C25E 116.7(17) . .
O5A C5A N5A 127.2(18) . .
O5A C5A C34B 119(2) . .
N5A C5A C34B 114.3(16) . .
O5D C5D N5D 129.6(17) . .
O5D C5D C34E 117.2(15) . .
N5D C5D C34E 113.1(16) . .
O6A C6A N6A 125.6(15) . .
O6A C6A C43B 120.7(16) . .
N6A C6A C43B 113.7(16) . .
O6D C6D N6D 119(2) . .
O6D C6D C43E 122.0(18) . .
N6D C6D C43E 119.2(17) . .
O7A C7A N7A 123(2) . .
O7A C7A C52B 122.8(19) . .
N7A C7A C52B 114(2) . .
O7D C7D N7D 124.4(15) . .
O7D C7D C52E 120.3(15) . .
N7D C7D C52E 115.2(14) . .
O30 C8 H8C 109.5 . .
O30 C8 H8F 109.5 . .
O30 C8 H8G 109.5 . .
H8C C8 H8F 109.5 . .
H8C C8 H8G 109.5 . .
H8F C8 H8G 109.5 . .
O8A C8A N8A 120.6(17) . .
O8A C8A C61B 118.0(17) . .
N8A C8A C61B 121.4(16) . .
O8D C8D N8D 123.6(15) . .
O8D C8D C61E 120.7(16) . .
N8D C8D C61E 115.7(15) . .
O9A C9A C70B 117.0(18) . .
O10A C9A O9A 123.3(18) . .
O10A C9A C70B 119.7(16) . .
O9D C9D O10D 124.5(16) . .
O9D C9D C70E 117.4(15) . .
O10D C9D C70E 118.2(15) . .
N2A C10B C11B 125.6(9) . .
N2A C10B C15B 113.4(9) . .
C11B C10B C15B 120.0 . .
C10B C11B H11B 120.0 . .
C12B C11B C10B 120.0 . .
C12B C11B H11B 120.0 . .
C11B C12B H12B 120.0 . .
C11B C12B C13B 120.0 . .
C13B C12B H12B 120.0 . .
C12B C13B H13B 120.0 . .
C14B C13B C12B 120.0 . .
C14B C13B H13B 120.0 . .
C13B C14B C18B 120.0 . .
C15B C14B C13B 120.0 . .
C15B C14B C18B 120.0 . .
C14B C15B C10B 120.0 . .
C14B C15B N2B 120.0 . .
N2B C15B C10B 120.0 . .
C16B N2B C15B 120.0 . .
N2B C16B C3A 112.8(12) . .
N2B C16B C17B 120.0 . .
C17B C16B C3A 126.4(11) . .
C16B C17B H17B 120.0 . .
C16B C17B C18B 120.0 . .
C18B C17B H17B 120.0 . .
C14B C18B S2 123.9(7) . .
C17B C18B S2 114.9(7) . .
C17B C18B C14B 120.0 . .
C11E C10E N2D 125.0(8) . .
C11E C10E C15E 120.0 . .
C15E C10E N2D 114.7(8) . .
C10E C11E H11E 120.0 . .
C10E C11E C12E 120.0 . .
C12E C11E H11E 120.0 . .
C11E C12E H12E 120.0 . .
C13E C12E C11E 120.0 . .
C13E C12E H12E 120.0 . .
C12E C13E H13E 120.0 . .
C14E C13E C12E 120.0 . .
C14E C13E H13E 120.0 . .
C13E C14E C15E 120.0 . .
C13E C14E C18E 120.0 . .
C15E C14E C18E 120.0 . .
C14E C15E C10E 120.0 . .
N2E C15E C10E 120.0 . .
N2E C15E C14E 120.0 . .
C16E N2E C15E 120.0 . .
N2E C16E C3D 111.2(12) . .
N2E C16E C17E 120.0 . .
C17E C16E C3D 128.1(11) . .
C16E C17E H17E 120.0 . .
C18E C17E C16E 120.0 . .
C18E C17E H17E 120.0 . .
C14E C18E S1 127.5(6) . .
C17E C18E S1 112.0(6) . .
C17E C18E C14E 120.0 . .
C20B C19B N3A 126.8(8) . .
C20B C19B C24B 120.0 . .
C24B C19B N3A 112.3(8) . .
C19B C20B H20B 120.0 . .
C21B C20B C19B 120.0 . .
C21B C20B H20B 120.0 . .
C20B C21B H21B 120.0 . .
C22B C21B C20B 120.0 . .
C22B C21B H21B 120.0 . .
C21B C22B H22B 120.0 . .
C21B C22B C23B 120.0 . .
C23B C22B H22B 120.0 . .
C22B C23B C24B 120.0 . .
C22B C23B C27B 120.0 . .
C24B C23B C27B 120.0 . .
C23B C24B C19B 120.0 . .
N3B C24B C19B 120.0 . .
N3B C24B C23B 120.0 . .
C24B N3B C25B 120.0 . .
N3B C25B C4A 120.0(10) . .
C26B C25B C4A 119.9(10) . .
C26B C25B N3B 120.0 . .
C25B C26B H26B 120.0 . .
C25B C26B C27B 120.0 . .
C27B C26B H26B 120.0 . .
O45 C27B C23B 116.3(8) . .
O45 C27B C26B 123.3(8) . .
C26B C27B C23B 120.0 . .
C20E C19E N3D 126.3(7) . .
C20E C19E C24E 120.0 . .
C24E C19E N3D 113.1(7) . .
C19E C20E H20E 120.0 . .
C21E C20E C19E 120.0 . .
C21E C20E H20E 120.0 . .
C20E C21E H21E 120.0 . .
C20E C21E C22E 120.0 . .
C22E C21E H21E 120.0 . .
C21E C22E H22E 120.0 . .
C23E C22E C21E 120.0 . .
C23E C22E H22E 120.0 . .
C22E C23E C24E 120.0 . .
C22E C23E C27E 120.0 . .
C27E C23E C24E 120.0 . .
C23E C24E C19E 120.0 . .
N3E C24E C19E 120.0 . .
N3E C24E C23E 120.0 . .
C24E N3E C25E 120.0 . .
N3E C25E C4D 115.2(10) . .
C26E C25E C4D 124.3(10) . .
C26E C25E N3E 120.0 . .
C25E C26E H26E 120.0 . .
C25E C26E C27E 120.0 . .
C27E C26E H26E 120.0 . .
O19 C27E C23E 118.9(8) . .
O19 C27E C26E 120.8(8) . .
C26E C27E C23E 120.0 . .
C29B C28B N4A 122.5(17) . .
C29B C28B C33B 120.2(19) . .
C33B C28B N4A 117.3(16) . .
N4D C28E C29E 124.1(7) . .
N4D C28E C33E 115.1(7) . .
C29E C28E C33E 120.0 . .
C28E C29E H29E 120.0 . .
C28E C29E C30E 120.0 . .
C30E C29E H29E 120.0 . .
C29E C30E H30E 120.0 . .
C29E C30E C31E 120.0 . .
C31E C30E H30E 120.0 . .
C30E C31E H31E 120.0 . .
C32E C31E C30E 120.0 . .
C32E C31E H31E 120.0 . .
C31E C32E C33E 120.0 . .
C31E C32E C36E 120.0 . .
C33E C32E C36E 120.0 . .
C32E C33E C28E 120.0 . .
C32E C33E N4E 120.0 . .
N4E C33E C28E 120.0 . .
C34E N4E C33E 120.0 . .
N4E C34E C5D 114.9(9) . .
C35E C34E C5D 124.4(9) . .
C35E C34E N4E 120.0 . .
C34E C35E H35E 120.0 . .
C36E C35E C34E 120.0 . .
C36E C35E H35E 120.0 . .
C32E C36E S6A 126.9(5) . .
C35E C36E S6A 112.8(5) . .
C35E C36E C32E 120.0 . .
C28B C29B H29B 121.4 . .
C28B C29B C30B 117.2(19) . .
C30B C29B H29B 121.4 . .
C29B C30B H30B 118.7 . .
C31B C30B C29B 123(2) . .
C31B C30B H30B 118.7 . .
C30B C31B H31B 120.4 . .
C32B C31B C30B 119(2) . .
C32B C31B H31B 120.4 . .
C31B C32B C33B 119(2) . .
C36B C32B C31B 125(2) . .
C36B C32B C33B 116.2(19) . .
N4B C33B C28B 116.3(16) . .
N4B C33B C32B 122.1(17) . .
C28B C33B C32B 121.6(18) . .
N4B C34B C5A 114.8(17) . .
N4B C34B C35B 123.7(18) . .
C35B C34B C5A 121.4(18) . .
C34B C35B H35B 123.0 . .
C36B C35B C34B 113.9(19) . .
C36B C35B H35B 123.0 . .
C32B C36B S4 122.7(19) . .
C32B C36B C35B 125(2) . .
C35B C36B S4 112.4(18) . .
C38B C37B N5A 129.1(7) . .
C38B C37B C42B 120.0 . .
C42B C37B N5A 110.1(7) . .
C37B C38B H38B 120.0 . .
C37B C38B C39B 120.0 . .
C39B C38B H38B 120.0 . .
C38B C39B H39B 120.0 . .
C40B C39B C38B 120.0 . .
C40B C39B H39B 120.0 . .
C39B C40B H40B 120.0 . .
C39B C40B C41B 120.0 . .
C41B C40B H40B 120.0 . .
C40B C41B C42B 120.0 . .
C40B C41B C45B 120.0 . .
C42B C41B C45B 120.0 . .
C41B C42B C37B 120.0 . .
N5B C42B C37B 120.0 . .
N5B C42B C41B 120.0 . .
C43B N5B C42B 120.0 . .
N5B C43B C6A 116.0(10) . .
C44B C43B C6A 123.6(10) . .
C44B C43B N5B 120.0 . .
C43B C44B H44B 120.0 . .
C43B C44B C45B 120.0 . .
C45B C44B H44B 120.0 . .
O4AA C45B C41B 120.1(7) . .
O4AA C45B C44B 119.4(7) . .
C44B C45B C41B 120.0 . .
N5D C37E C42E 121(2) . .
C38E C37E N5D 121(2) . .
C38E C37E C42E 118(2) . .
C37E C38E H38E 120.2 . .
C37E C38E C39E 119.7(19) . .
C39E C38E H38E 120.2 . .
O13 C39 H39A 109.5 . .
O13 C39 H39C 109.5 . .
O13 C39 H39D 109.5 . .
H39A C39 H39C 109.5 . .
H39A C39 H39D 109.5 . .
H39C C39 H39D 109.5 . .
C38E C39E H39E 119.5 . .
C38E C39E C40E 120.9(18) . .
C40E C39E H39E 119.5 . .
C39E C40E H40E 120.1 . .
C41E C40E C39E 119.8(19) . .
C41E C40E H40E 120.1 . .
C40E C41E C45E 125(2) . .
C42E C41E C40E 117(2) . .
C42E C41E C45E 118(2) . .
N5E C42E C37E 113(2) . .
C41E C42E N5E 122.6(17) . .
C41E C42E C37E 125(2) . .
N5E C43E C6D 115(2) . .
N5E C43E C44E 125.6(16) . .
C44E C43E C6D 119(2) . .
C43E C44E H44E 120.9 . .
C45E C44E C43E 118.1(17) . .
C45E C44E H44E 120.9 . .
O13 C45E C41E 113(2) . .
C44E C45E O13 127(2) . .
C44E C45E C41E 120.0(17) . .
N6A C46B C47B 123.6(15) . .
C51B C46B N6A 116.3(15) . .
C51B C46B C47B 120.1(16) . .
C47E C46E N6D 125.1(6) . .
C47E C46E C51E 120.0 . .
C51E C46E N6D 114.3(7) . .
C46E C47E H47E 120.0 . .
C46E C47E C48E 120.0 . .
C48E C47E H47E 120.0 . .
C47E C48E H48E 120.0 . .
C49E C48E C47E 120.0 . .
C49E C48E H48E 120.0 . .
C48E C49E H49E 120.0 . .
C48E C49E C50E 120.0 . .
C50E C49E H49E 120.0 . .
C49E C50E C54E 120.0 . .
C51E C50E C49E 120.0 . .
C51E C50E C54E 120.0 . .
C50E C51E C46E 120.0 . .
C50E C51E N6E 120.0 . .
N6E C51E C46E 120.0 . .
C52E N6E C51E 120.0 . .
N6E C52E C7D 115.2(9) . .
C53E C52E C7D 124.4(9) . .
C53E C52E N6E 120.0 . .
C52E C53E H53E 120.0 . .
C52E C53E C54E 120.0 . .
C54E C53E H53E 120.0 . .
C50E C54E S7 124.7(4) . .
C53E C54E S7 114.8(4) . .
C53E C54E C50E 120.0 . .
C46B C47B H47B 121.9 . .
C46B C47B C48B 116.2(16) . .
C48B C47B H47B 121.9 . .
C47B C48B H48B 117.7 . .
C49B C48B C47B 124.5(18) . .
C49B C48B H48B 117.7 . .
C48B C49B H49B 119.9 . .
C48B C49B C50B 120.3(18) . .
C50B C49B H49B 119.9 . .
C49B C50B C51B 119.7(18) . .
C49B C50B C54B 127.8(17) . .
C51B C50B C54B 112.4(15) . .
N6B C51B C46B 117.2(15) . .
N6B C51B C50B 123.9(16) . .
C46B C51B C50B 118.9(16) . .
N6B C52B C7A 118.5(17) . .
N6B C52B C53B 123.2(16) . .
C53B C52B C7A 118.3(17) . .
C52B C53B H53B 120.5 . .
C54B C53B C52B 119.1(17) . .
C54B C53B H53B 120.5 . .
C50B C54B S5A 118.4(13) . .
C53B C54B S5A 119.6(15) . .
C53B C54B C50B 121.9(15) . .
N7A C55B C60B 112.8(15) . .
C56B C55B N7A 124.0(16) . .
C56B C55B C60B 123.2(17) . .
C56E C55E N7D 126.4(15) . .
C56E C55E C60E 119.4(16) . .
C60E C55E N7D 114.2(14) . .
C55B C56B H56B 122.0 . .
C55B C56B C57B 116.1(17) . .
C57B C56B H56B 122.0 . .
C55E C56E H56E 119.2 . .
C55E C56E C57E 121.6(17) . .
C57E C56E H56E 119.2 . .
C56B C57B H57B 117.9 . .
C58B C57B C56B 124.3(18) . .
C58B C57B H57B 117.9 . .
C56E C57E H57E 119.0 . .
C56E C57E C58E 121.9(16) . .
C58E C57E H57E 119.0 . .
C57B C58B H58B 121.0 . .
C57B C58B C59B 118.0(18) . .
C59B C58B H58B 121.0 . .
C57E C58E H58E 120.9 . .
C57E C58E C59E 118.2(16) . .
C59E C58E H58E 120.9 . .
C58B C59B C60B 120.0(17) . .
C58B C59B C63B 124.3(17) . .
C60B C59B C63B 115.7(16) . .
C58E C59E C63E 124.7(15) . .
C60E C59E C58E 119.8(15) . .
C60E C59E C63E 115.4(14) . .
N7B C60B C55B 117.5(15) . .
N7B C60B C59B 124.3(16) . .
C55B C60B C59B 118.2(16) . .
N7E C60E C55E 118.2(14) . .
N7E C60E C59E 122.9(14) . .
C59E C60E C55E 118.8(14) . .
N7B C61B C8A 111.9(14) . .
N7B C61B C62B 124.9(16) . .
C62B C61B C8A 123.2(16) . .
N7E C61E C8D 116.7(14) . .
N7E C61E C62E 122.7(13) . .
C62E C61E C8D 120.6(15) . .
C61B C62B H62B 119.2 . .
C63B C62B C61B 121.5(17) . .
C63B C62B H62B 119.2 . .
C61E C62E H62E 120.2 . .
C63E C62E C61E 119.5(15) . .
C63E C62E H62E 120.2 . .
O20 C63B C59B 115.0(16) . .
C62B C63B O20 126.6(17) . .
C62B C63B C59B 118.3(16) . .
O6AA C63E C59E 111.7(14) . .
C62E C63E O6AA 127.2(15) . .
C62E C63E C59E 121.1(15) . .
N8A C64B C69B 114.5(15) . .
C65B C64B N8A 125.0(15) . .
C65B C64B C69B 120.4(16) . .
C65E C64E N8D 126.4(6) . .
C65E C64E C69E 120.0 . .
C69E C64E N8D 113.4(6) . .
C64E C65E H65E 120.0 . .
C66E C65E C64E 120.0 . .
C66E C65E H65E 120.0 . .
C65E C66E H66E 120.0 . .
C67E C66E C65E 120.0 . .
C67E C66E H66E 120.0 . .
C66E C67E H67E 120.0 . .
C66E C67E C68E 120.0 . .
C68E C67E H67E 120.0 . .
C67E C68E C69E 120.0 . .
C67E C68E C72E 120.0 . .
C69E C68E C72E 120.0 . .
C68E C69E C64E 120.0 . .
N8E C69E C64E 120.0 . .
N8E C69E C68E 120.0 . .
C69E N8E C70E 120.0 . .
N8E C70E C9D 111.9(9) . .
N8E C70E C71E 120.0 . .
C71E C70E C9D 127.8(9) . .
C70E C71E H71E 120.0 . .
C72E C71E C70E 120.0 . .
C72E C71E H71E 120.0 . .
C68E C72E S2A 126.2(4) . .
C71E C72E S2A 113.7(4) . .
C71E C72E C68E 120.0 . .
C64B C65B H65B 119.6 . .
C64B C65B C66B 120.8(15) . .
C66B C65B H65B 119.6 . .
C65B C66B H66B 120.3 . .
C67B C66B C65B 119.3(15) . .
C67B C66B H66B 120.3 . .
C66B C67B H67B 119.0 . .
C66B C67B C68B 122.0(16) . .
C68B C67B H67B 119.0 . .
C67B C68B C69B 117.5(15) . .
C67B C68B C72B 123.4(16) . .
C72B C68B C69B 119.1(16) . .
N8B C69B C64B 118.5(14) . .
N8B C69B C68B 121.6(14) . .
C64B C69B C68B 119.9(15) . .
N8B C70B C9A 118.3(16) . .
N8B C70B C71B 122.6(17) . .
C71B C70B C9A 119.1(16) . .
C70B C71B H71B 120.1 . .
C72B C71B C70B 119.8(16) . .
C72B C71B H71B 120.1 . .
C68B C72B S4A 123.8(14) . .
C71B C72B S4A 118.7(13) . .
C71B C72B C68B 117.4(16) . .
O6AA C84 H84A 109.5 . .
O6AA C84 H84B 109.5 . .
O6AA C84 H84C 109.5 . .
H84A C84 H84B 109.5 . .
H84A C84 H84C 109.5 . .
H84B C84 H84C 109.5 . .
O20 C138 H13A 109.5 . .
O20 C138 H13C 109.5 . .
O20 C138 H13D 109.5 . .
H13A C138 H13C 109.5 . .
H13A C138 H13D 109.5 . .
H13C C138 H13D 109.5 . .
O45 C142 H14A 109.5 . .
O45 C142 H14B 109.5 . .
O45 C142 H14C 109.5 . .
H14A C142 H14B 109.5 . .
H14A C142 H14C 109.5 . .
H14B C142 H14C 109.5 . .
O4AA C157 H15A 109.5 . .
O4AA C157 H15B 109.5 . .
O4AA C157 H15C 109.5 . .
H15A C157 H15B 109.5 . .
H15A C157 H15C 109.5 . .
H15B C157 H15C 109.5 . .
O19 C162 H16A 109.5 . .
O19 C162 H16B 109.5 . .
O19 C162 H16C 109.5 . .
H16A C162 H16B 109.5 . .
H16A C162 H16C 109.5 . .
H16B C162 H16C 109.5 . .
O9 Ca3G O90 79.2(3) . .
O9 Ca3G O90 79.2(3) . 2_656
O9 Ca3G O6CA 142.5(6) . .
O9 Ca3G O6CA 142.5(6) . 2_656
O32 Ca3G O9 77.4(3) 2_656 .
O32 Ca3G O9 77.4(3) . .
O32 Ca3G O32 154.8(6) 2_656 .
O32 Ca3G O90 90.0(5) 2_656 .
O32 Ca3G O90 90.0(5) . 2_656
O32 Ca3G O90 85.3(5) . .
O32 Ca3G O90 85.3(5) 2_656 2_656
O32 Ca3G O6CA 76.1(7) 2_656 2_656
O32 Ca3G O6CA 125.9(7) 2_656 .
O32 Ca3G O6CA 125.9(7) . 2_656
O32 Ca3G O6CA 76.1(7) . .
O90 Ca3G O90 158.3(6) . 2_656
O90 Ca3G O6CA 74.8(7) . 2_656
O90 Ca3G O6CA 124.1(7) 2_656 2_656
O90 Ca3G O6CA 74.8(7) 2_656 .
O90 Ca3G O6CA 124.1(7) . .
O6CA Ca3G O6CA 75.0(12) . 2_656

loop_
_geom_bond_atom_site_label_1
_geom_bond_atom_site_label_2
_geom_bond_distance
_geom_bond_site_symmetry_2
Ca1G O9A 2.278(12) .
Ca1G O18 2.400(14) .
Ca1G O28 2.419(13) .
Ca1G O63 2.442(12) .
Ca1G O117 2.374(18) .
Ca1G O129 2.369(19) .
Ca1G O1E 2.32(3) .
Ca2G O7A 2.478(14) .
Ca2G O9D 2.429(13) .
Ca2G O15 2.453(14) .
Ca2G O56 2.628(13) .
Ca2G O68 2.279(13) .
Ca2G O165 2.32(2) .
Ca2G O202 2.431(14) .
S1 O0AA 1.426(13) .
S1 O14 1.497(15) .
S1 O139 1.405(16) .
S1 C18E 1.788(10) .
S2 O12 1.465(14) .
S2 O64A 1.469(15) .
S2 O98 1.523(19) .
S2 C18B 1.868(10) .
S2A O4 1.473(11) .
S2A O12A 1.459(10) .
S2A O26 1.457(10) .
S2A C72E 1.799(7) .
S4 O17 1.438(15) .
S4 O111 1.503(18) .
S4 O143 1.478(17) .
S4 C36B 1.79(2) .
S4A O3AA 1.455(10) .
S4A O14S 1.452(11) .
S4A O48 1.471(11) .
S4A C72B 1.734(16) .
S5A O25 1.427(11) .
S5A O63 1.518(12) .
S5A O66 1.428(14) .
S5A C54B 1.810(15) .
S6A O5AA 1.445(12) .
S6A O6 1.478(15) .
S6A O58 1.447(12) .
S6A C36E 1.811(8) .
S7 O2C 1.444(11) .
S7 O52 1.434(12) .
S7 O56 1.467(11) .
S7 C54E 1.789(8) .
O1A C1A 1.20(3) .
O1B C9B 1.395(16) .
O1B C4BA 1.54(3) .
O1D C1D 1.26(2) .
O2A C2A 1.21(2) .
O2D C2D 1.222(19) .
O3A C3A 1.247(19) .
O3D C3D 1.247(19) .
O4A C4A 1.169(17) .
O4AA C45B 1.380(12) .
O4AA C157 1.370(16) .
O4D C4D 1.227(18) .
O5A C5A 1.241(17) .
O5D C5D 1.161(17) .
O6A C6A 1.226(17) .
O6AA C63E 1.408(16) .
O6AA C84 1.434(16) .
O6D C6D 1.295(17) .
O7A C7A 1.27(2) .
O7D C7D 1.234(16) .
O8A C8A 1.258(16) .
O8D C8D 1.233(15) .
O9A C9A 1.271(17) .
O9D C9D 1.220(16) .
O10A H10A 0.8200 .
O10A C9A 1.252(18) .
O10D H10D 0.8200 .
O10D C9D 1.283(16) .
O13 C39 1.450(17) .
O13 C45E 1.368(18) .
O19 C27E 1.334(12) .
O19 C162 1.40(2) .
O20 C63B 1.351(17) .
O20 C138 1.473(17) .
O30 C9E 1.349(14) .
O30 C8 1.479(18) .
O45 C27B 1.373(14) .
O45 C142 1.45(2) .
N1A H1A 0.8600 .
N1A C1A 1.41(3) .
N1A C1B 1.418(19) .
N1D H1D 0.8600 .
N1D C1D 1.40(2) .
N1D C1E 1.404(19) .
N2A H2A 0.8600 .
N2A C2A 1.33(2) .
N2A C10B 1.384(17) .
N2D H2D 0.8600 .
N2D C2D 1.34(2) .
N2D C10E 1.415(16) .
N3A H3A 0.8600 .
N3A C3A 1.325(19) .
N3A C19B 1.417(16) .
N3D H3D 0.8600 .
N3D C3D 1.30(2) .
N3D C19E 1.404(14) .
N4A H4A 0.8600 .
N4A C4A 1.354(18) .
N4A C28B 1.420(18) .
N4B C33B 1.367(17) .
N4B C34B 1.327(18) .
N4D H4D 0.8600 .
N4D C4D 1.384(19) .
N4D C28E 1.349(14) .
N5A H5A 0.8600 .
N5A C5A 1.34(2) .
N5A C37B 1.396(14) .
N5D H5D 0.8600 .
N5D C5D 1.357(18) .
N5D C37E 1.381(19) .
N5E C42E 1.392(19) .
N5E C43E 1.316(18) .
N6A H6A 0.8600 .
N6A C6A 1.364(17) .
N6A C46B 1.411(17) .
N6B C51B 1.358(17) .
N6B C52B 1.281(17) .
N6D H6D 0.8600 .
N6D C6D 1.337(18) .
N6D C46E 1.447(13) .
N7A H7A 0.8600 .
N7A C7A 1.343(19) .
N7A C55B 1.407(18) .
N7B C60B 1.363(17) .
N7B C61B 1.333(16) .
N7D H7D 0.8600 .
N7D C7D 1.355(16) .
N7D C55E 1.431(17) .
N7E C60E 1.368(15) .
N7E C61E 1.346(16) .
N8A H8A 0.8600 .
N8A C8A 1.317(18) .
N8A C64B 1.389(17) .
N8B C69B 1.358(16) .
N8B C70B 1.325(17) .
N8D H8D 0.8600 .
N8D C8D 1.328(16) .
N8D C64E 1.433(13) .
C0A H0AA 0.9600 .
C0A H0AB 0.9600 .
C0A H0AC 0.9600 .
C0A C1A 1.42(3) .
C0D H0DA 0.9600 .
C0D H0DB 0.9600 .
C0D H0DC 0.9600 .
C0D C1D 1.50(3) .
C1B C2B 1.3900 .
C1B C6B 1.3900 .
C2B H2B 0.9300 .
C2B C3B 1.3900 .
C3B H3B 0.9300 .
C3B C4B 1.3900 .
C4B H4B 0.9300 .
C4B C5B 1.3900 .
C5B C6B 1.3900 .
C5B C9B 1.3900 .
C6B N1B 1.3900 .
N1B C7B 1.3900 .
C7B C8B 1.3900 .
C7B C2A 1.47(2) .
C8B H8B 0.9300 .
C8B C9B 1.3900 .
C1E C2E 1.3900 .
C1E C6E 1.3900 .
C2E H2E 0.9300 .
C2E C3E 1.3900 .
C3E H3E 0.9300 .
C3E C4E 1.3900 .
C4E H4E 0.9300 .
C4E C5E 1.3900 .
C5E C6E 1.3900 .
C5E C9E 1.3900 .
C6E N1E 1.3900 .
N1E C7E 1.3900 .
C7E C8E 1.3900 .
C7E C2D 1.479(19) .
C8E H8E 0.9300 .
C8E C9E 1.3900 .
C3A C16B 1.455(19) .
C3D C16E 1.54(2) .
C4A C25B 1.499(17) .
C4BA H4BA 0.9600 .
C4BA H4BB 0.9600 .
C4BA H4BC 0.9600 .
C4D C25E 1.488(17) .
C5A C34B 1.51(2) .
C5D C34E 1.524(18) .
C6A C43B 1.454(16) .
C6D C43E 1.44(2) .
C7A C52B 1.48(2) .
C7D C52E 1.448(16) .
C8 H8C 0.9600 .
C8 H8F 0.9600 .
C8 H8G 0.9600 .
C8A C61B 1.47(2) .
C8D C61E 1.459(19) .
C9A C70B 1.50(2) .
C9D C70E 1.468(17) .
C10B C11B 1.3900 .
C10B C15B 1.3900 .
C11B H11B 0.9300 .
C11B C12B 1.3900 .
C12B H12B 0.9300 .
C12B C13B 1.3900 .
C13B H13B 0.9300 .
C13B C14B 1.3900 .
C14B C15B 1.3900 .
C14B C18B 1.3900 .
C15B N2B 1.3900 .
N2B C16B 1.3900 .
C16B C17B 1.3900 .
C17B H17B 0.9300 .
C17B C18B 1.3900 .
C10E C11E 1.3900 .
C10E C15E 1.3900 .
C11E H11E 0.9300 .
C11E C12E 1.3900 .
C12E H12E 0.9300 .
C12E C13E 1.3900 .
C13E H13E 0.9300 .
C13E C14E 1.3900 .
C14E C15E 1.3900 .
C14E C18E 1.3900 .
C15E N2E 1.3900 .
N2E C16E 1.3900 .
C16E C17E 1.3900 .
C17E H17E 0.9300 .
C17E C18E 1.3900 .
C19B C20B 1.3900 .
C19B C24B 1.3900 .
C20B H20B 0.9300 .
C20B C21B 1.3900 .
C21B H21B 0.9300 .
C21B C22B 1.3900 .
C22B H22B 0.9300 .
C22B C23B 1.3900 .
C23B C24B 1.3900 .
C23B C27B 1.3900 .
C24B N3B 1.3900 .
N3B C25B 1.3900 .
C25B C26B 1.3900 .
C26B H26B 0.9300 .
C26B C27B 1.3900 .
C19E C20E 1.3900 .
C19E C24E 1.3900 .
C20E H20E 0.9300 .
C20E C21E 1.3900 .
C21E H21E 0.9300 .
C21E C22E 1.3900 .
C22E H22E 0.9300 .
C22E C23E 1.3900 .
C23E C24E 1.3900 .
C23E C27E 1.3900 .
C24E N3E 1.3900 .
N3E C25E 1.3900 .
C25E C26E 1.3900 .
C26E H26E 0.9300 .
C26E C27E 1.3900 .
C28B C29B 1.37(2) .
C28B C33B 1.41(2) .
C28E C29E 1.3900 .
C28E C33E 1.3900 .
C29E H29E 0.9300 .
C29E C30E 1.3900 .
C30E H30E 0.9300 .
C30E C31E 1.3900 .
C31E H31E 0.9300 .
C31E C32E 1.3900 .
C32E C33E 1.3900 .
C32E C36E 1.3900 .
C33E N4E 1.3900 .
N4E C34E 1.3900 .
C34E C35E 1.3900 .
C35E H35E 0.9300 .
C35E C36E 1.3900 .
C29B H29B 0.9300 .
C29B C30B 1.47(2) .
C30B H30B 0.9300 .
C30B C31B 1.39(2) .
C31B H31B 0.9300 .
C31B C32B 1.37(2) .
C32B C33B 1.44(2) .
C32B C36B 1.37(2) .
C34B C35B 1.46(2) .
C35B H35B 0.9300 .
C35B C36B 1.39(2) .
C37B C38B 1.3900 .
C37B C42B 1.3900 .
C38B H38B 0.9300 .
C38B C39B 1.3900 .
C39B H39B 0.9300 .
C39B C40B 1.3900 .
C40B H40B 0.9300 .
C40B C41B 1.3900 .
C41B C42B 1.3900 .
C41B C45B 1.3900 .
C42B N5B 1.3900 .
N5B C43B 1.3900 .
C43B C44B 1.3900 .
C44B H44B 0.9300 .
C44B C45B 1.3900 .
C37E C38E 1.34(2) .
C37E C42E 1.41(2) .
C38E H38E 0.9300 .
C38E C39E 1.39(2) .
C39 H39A 0.9600 .
C39 H39C 0.9600 .
C39 H39D 0.9600 .
C39E H39E 0.9300 .
C39E C40E 1.41(2) .
C40E H40E 0.9300 .
C40E C41E 1.38(2) .
C41E C42E 1.35(2) .
C41E C45E 1.40(2) .
C43E C44E 1.36(2) .
C44E H44E 0.9300 .
C44E C45E 1.35(2) .
C46B C47B 1.423(19) .
C46B C51B 1.408(19) .
C46E C47E 1.3900 .
C46E C51E 1.3900 .
C47E H47E 0.9300 .
C47E C48E 1.3900 .
C48E H48E 0.9300 .
C48E C49E 1.3900 .
C49E H49E 0.9300 .
C49E C50E 1.3900 .
C50E C51E 1.3900 .
C50E C54E 1.3900 .
C51E N6E 1.3900 .
N6E C52E 1.3900 .
C52E C53E 1.3900 .
C53E H53E 0.9300 .
C53E C54E 1.3900 .
C47B H47B 0.9300 .
C47B C48B 1.428(19) .
C48B H48B 0.9300 .
C48B C49B 1.32(2) .
C49B H49B 0.9300 .
C49B C50B 1.37(2) .
C50B C51B 1.45(2) .
C50B C54B 1.45(2) .
C52B C53B 1.41(2) .
C53B H53B 0.9300 .
C53B C54B 1.34(2) .
C55B C56B 1.36(2) .
C55B C60B 1.416(19) .
C55E C56E 1.340(19) .
C55E C60E 1.413(18) .
C56B H56B 0.9300 .
C56B C57B 1.44(2) .
C56E H56E 0.9300 .
C56E C57E 1.347(19) .
C57B H57B 0.9300 .
C57B C58B 1.37(2) .
C57E H57E 0.9300 .
C57E C58E 1.368(19) .
C58B H58B 0.9300 .
C58B C59B 1.41(2) .
C58E H58E 0.9300 .
C58E C59E 1.401(18) .
C59B C60B 1.43(2) .
C59B C63B 1.44(2) .
C59E C60E 1.393(18) .
C59E C63E 1.442(19) .
C61B C62B 1.378(18) .
C61E C62E 1.372(18) .
C62B H62B 0.9300 .
C62B C63B 1.33(2) .
C62E H62E 0.9300 .
C62E C63E 1.340(18) .
C64B C65B 1.323(18) .
C64B C69B 1.427(19) .
C64E C65E 1.3900 .
C64E C69E 1.3900 .
C65E H65E 0.9300 .
C65E C66E 1.3900 .
C66E H66E 0.9300 .
C66E C67E 1.3900 .
C67E H67E 0.9300 .
C67E C68E 1.3900 .
C68E C69E 1.3900 .
C68E C72E 1.3900 .
C69E N8E 1.3900 .
N8E C70E 1.3900 .
C70E C71E 1.3900 .
C71E H71E 0.9300 .
C71E C72E 1.3900 .
C65B H65B 0.9300 .
C65B C66B 1.434(18) .
C66B H66B 0.9300 .
C66B C67B 1.369(18) .
C67B H67B 0.9300 .
C67B C68B 1.391(19) .
C68B C69B 1.429(19) .
C68B C72B 1.426(19) .
C70B C71B 1.43(2) .
C71B H71B 0.9300 .
C71B C72B 1.39(2) .
C84 H84A 0.9600 .
C84 H84B 0.9600 .
C84 H84C 0.9600 .
C138 H13A 0.9600 .
C138 H13C 0.9600 .
C138 H13D 0.9600 .
C142 H14A 0.9600 .
C142 H14B 0.9600 .
C142 H14C 0.9600 .
C157 H15A 0.9600 .
C157 H15B 0.9600 .
C157 H15C 0.9600 .
C162 H16A 0.9600 .
C162 H16B 0.9600 .
C162 H16C 0.9600 .
Ca3G O9 2.424(14) .
Ca3G O32 2.391(15) 2_656
Ca3G O32 2.391(15) .
Ca3G O90 2.476(17) .
Ca3G O90 2.476(17) 2_656
Ca3G O6CA 2.49(3) 2_656
Ca3G O6CA 2.49(3) .
O3 O3CA 1.59(3) .

loop_
_geom_torsion_atom_site_label_1
_geom_torsion_atom_site_label_2
_geom_torsion_atom_site_label_3
_geom_torsion_atom_site_label_4
_geom_torsion
Ca1G O9A C9A O10A 60(5)
Ca1G O9A C9A C70B -122(4)
Ca2G O7A C7A N7A 76(2)
Ca2G O7A C7A C52B -103.8(16)
O0AA S1 C18E C14E 59.0(11)
O0AA S1 C18E C17E -112.6(9)
O2C S7 O56 Ca2G 54.0(11)
O2C S7 C54E C50E 172.8(6)
O2C S7 C54E C53E 0.1(7)
O3A C3A C16B N2B -164.1(11)
O3A C3A C16B C17B 26.4(16)
O3AA S4A C72B C68B -64.3(13)
O3AA S4A C72B C71B 119.2(12)
O3D C3D C16E N2E -164.0(11)
O3D C3D C16E C17E 25.3(17)
O4 S2A C72E C68E 178.2(5)
O4 S2A C72E C71E 1.8(6)
O4A C4A C25B N3B -171.2(11)
O4A C4A C25B C26B 12.8(16)
O4D C4D C25E N3E -169.2(10)
O4D C4D C25E C26E 18.6(15)
O5A C5A C34B N4B -164.4(12)
O5A C5A C34B C35B 17.8(19)
O5AA S6A C36E C32E 56.7(8)
O5AA S6A C36E C35E -117.7(7)
O5D C5D C34E N4E -170.1(10)
O5D C5D C34E C35E 19.9(15)
O6 S6A C36E C32E 178.2(6)
O6 S6A C36E C35E 3.7(6)
O6A C6A C43B N5B -165.4(10)
O6A C6A C43B C44B 21.6(15)
O6D C6D C43E N5E -166.9(11)
O6D C6D C43E C44E 16.2(19)
O7A C7A C52B N6B -175.3(15)
O7A C7A C52B C53B 5(2)
O7D C7D C52E N6E -167.6(9)
O7D C7D C52E C53E 19.0(15)
O8A C8A C61B N7B -166.5(12)
O8A C8A C61B C62B 15(2)
O8D C8D C61E N7E -172.3(11)
O8D C8D C61E C62E 9.7(19)
O9A C9A C70B N8B -174.4(11)
O9A C9A C70B C71B 5.2(18)
O9D C9D C70E N8E -174.5(10)
O9D C9D C70E C71E 12.6(16)
O10A C9A C70B N8B 4.4(18)
O10A C9A C70B C71B -176.0(12)
O10D C9D C70E N8E 4.4(13)
O10D C9D C70E C71E -168.5(8)
O12 S2 C18B C14B -63.9(10)
O12 S2 C18B C17B 128.9(9)
O12A S2A C72E C68E 60.0(7)
O12A S2A C72E C71E -116.4(6)
O14 S1 C18E C14E -61.8(9)
O14 S1 C18E C17E 126.6(8)
O14S S4A C72B C68B 56.5(13)
O14S S4A C72B C71B -120.1(12)
O17 S4 C36B C32B 54.6(19)
O17 S4 C36B C35B -123.9(15)
O25 S5A O63 Ca1G -173.0(11)
O25 S5A C54B C50B 57.8(14)
O25 S5A C54B C53B -124.1(13)
O26 S2A C72E C68E -60.8(6)
O26 S2A C72E C71E 122.8(5)
O48 S4A C72B C68B 175.5(11)
O48 S4A C72B C71B -1.0(13)
O52 S7 O56 Ca2G -176.6(7)
O52 S7 C54E C50E 51.5(7)
O52 S7 C54E C53E -121.2(6)
O56 S7 C54E C50E -67.9(7)
O56 S7 C54E C53E 119.4(6)
O58 S6A C36E C32E -58.8(8)
O58 S6A C36E C35E 126.7(7)
O63 S5A C54B C50B -61.0(13)
O63 S5A C54B C53B 117.2(13)
O64A S2 C18B C14B 53.7(11)
O64A S2 C18B C17B -113.6(10)
O66 S5A O63 Ca1G 56.5(14)
O66 S5A C54B C50B 177.5(12)
O66 S5A C54B C53B -4.3(14)
O98 S2 C18B C14B 177.4(9)
O98 S2 C18B C17B 10.1(9)
O111 S4 C36B C32B 176.7(16)
O111 S4 C36B C35B -1.8(17)
O139 S1 C18E C14E -179.7(8)
O139 S1 C18E C17E 8.7(9)
O143 S4 C36B C32B -63.2(18)
O143 S4 C36B C35B 118.2(15)
N1A C1B C2B C3B 177.7(9)
N1A C1B C6B C5B -177.9(8)
N1A C1B C6B N1B 2.1(8)
N1D C1E C2E C3E 176.9(9)
N1D C1E C6E C5E -177.3(8)
N1D C1E C6E N1E 2.7(8)
N2A C10B C11B C12B 167.4(8)
N2A C10B C15B C14B -168.8(7)
N2A C10B C15B N2B 11.2(7)
N2D C10E C11E C12E 172.9(8)
N2D C10E C15E C14E -173.6(7)
N2D C10E C15E N2E 6.4(7)
N3A C3A C16B N2B 14.5(13)
N3A C3A C16B C17B -154.9(9)
N3A C19B C20B C21B 168.2(7)
N3A C19B C24B C23B -169.8(6)
N3A C19B C24B N3B 10.2(6)
N3D C3D C16E N2E 14.5(14)
N3D C3D C16E C17E -156.2(10)
N3D C19E C20E C21E 170.3(7)
N3D C19E C24E C23E -171.5(6)
N3D C19E C24E N3E 8.5(6)
N4A C4A C25B N3B 9.0(12)
N4A C4A C25B C26B -167.0(7)
N4A C28B C29B C30B 176.0(12)
N4A C28B C33B N4B 8.0(17)
N4A C28B C33B C32B -173.4(11)
N4B C34B C35B C36B -4(2)
N4D C4D C25E N3E 12.0(12)
N4D C4D C25E C26E -160.2(8)
N4D C28E C29E C30E 168.7(7)
N4D C28E C33E C32E -169.6(6)
N4D C28E C33E N4E 10.4(6)
N5A C5A C34B N4B 14.0(17)
N5A C5A C34B C35B -163.8(12)
N5A C37B C38B C39B 168.8(8)
N5A C37B C42B C41B -170.7(7)
N5A C37B C42B N5B 9.3(7)
N5D C5D C34E N4E 6.9(12)
N5D C5D C34E C35E -163.1(7)
N5D C37E C38E C39E 178.3(12)
N5D C37E C42E N5E 2.1(17)
N5D C37E C42E C41E -175.8(13)
N5E C43E C44E C45E 0(2)
N6A C6A C43B N5B 11.8(11)
N6A C6A C43B C44B -161.2(7)
N6A C46B C47B C48B 178.3(11)
N6A C46B C51B N6B 4.5(17)
N6A C46B C51B C50B -175.5(11)
N6B C52B C53B C54B -5(2)
N6D C6D C43E N5E 11.7(17)
N6D C6D C43E C44E -165.1(12)
N6D C46E C47E C48E 170.5(7)
N6D C46E C51E C50E -171.5(6)
N6D C46E C51E N6E 8.5(6)
N7A C7A C52B N6B 5(2)
N7A C7A C52B C53B -174.4(12)
N7A C55B C56B C57B 175.5(13)
N7A C55B C60B N7B 8.3(17)
N7A C55B C60B C59B -173.6(11)
N7B C61B C62B C63B -1(2)
N7D C7D C52E N6E 13.5(12)
N7D C7D C52E C53E -159.8(8)
N7D C55E C56E C57E 176.4(13)
N7D C55E C60E N7E 5.5(16)
N7D C55E C60E C59E -172.9(10)
N7E C61E C62E C63E 2(2)
N8A C8A C61B N7B 14.0(18)
N8A C8A C61B C62B -164.3(12)
N8A C64B C65B C66B 174.1(11)
N8A C64B C69B N8B 6.5(16)
N8A C64B C69B C68B -172.1(10)
N8B C70B C71B C72B 0(2)
N8D C8D C61E N7E 7.7(16)
N8D C8D C61E C62E -170.3(12)
N8D C64E C65E C66E 173.7(7)
N8D C64E C69E C68E -174.5(6)
N8D C64E C69E N8E 5.5(6)
C1A N1A C1B C2B -16.5(18)
C1A N1A C1B C6B 161.2(13)
C1B N1A C1A O1A 6(3)
C1B N1A C1A C0A -178.8(14)
C1B C2B C3B C4B 0.0
C1B C6B N1B C7B 180.0
C2B C1B C6B C5B 0.0
C2B C1B C6B N1B 180.0
C2B C3B C4B C5B 0.0
C3B C4B C5B C6B 0.0
C3B C4B C5B C9B 180.0
C4B C5B C6B C1B 0.0
C4B C5B C6B N1B 180.0
C4B C5B C9B O1B -3.5(8)
C4B C5B C9B C8B 180.0
C5B C6B N1B C7B 0.0
C6B C1B C2B C3B 0.0
C6B C5B C9B O1B 176.5(8)
C6B C5B C9B C8B 0.0
C6B N1B C7B C8B 0.0
C6B N1B C7B C2A 178.7(8)
N1B C7B C8B C9B 0.0
N1B C7B C2A O2A -159.7(13)
N1B C7B C2A N2A 22.0(14)
C7B C8B C9B O1B -176.3(9)
C7B C8B C9B C5B 0.0
C8B C7B C2A O2A 19(2)
C8B C7B C2A N2A -159.3(9)
C9B C5B C6B C1B 180.0
C9B C5B C6B N1B 0.0
C1D N1D C1E C2E -5.2(18)
C1D N1D C1E C6E 171.9(12)
C1E N1D C1D O1D -1(2)
C1E N1D C1D C0D -177.8(13)
C1E C2E C3E C4E 0.0
C1E C6E N1E C7E 180.0
C2E C1E C6E C5E 0.0
C2E C1E C6E N1E 180.0
C2E C3E C4E C5E 0.0
C3E C4E C5E C6E 0.0
C3E C4E C5E C9E 180.0
C4E C5E C6E C1E 0.0
C4E C5E C6E N1E 180.0
C4E C5E C9E O30 -5.0(8)
C4E C5E C9E C8E 180.0
C5E C6E N1E C7E 0.0
C6E C1E C2E C3E 0.0
C6E C5E C9E O30 175.0(8)
C6E C5E C9E C8E 0.0
C6E N1E C7E C8E 0.0
C6E N1E C7E C2D 176.6(8)
N1E C7E C8E C9E 0.0
N1E C7E C2D O2D -162.3(10)
N1E C7E C2D N2D 21.7(14)
C7E C8E C9E O30 -175.0(8)
C7E C8E C9E C5E 0.0
C8E C7E C2D O2D 14.1(17)
C8E C7E C2D N2D -161.9(9)
C9E C5E C6E C1E 180.0
C9E C5E C6E N1E 0.0
C2A N2A C10B C11B 11.3(17)
C2A N2A C10B C15B 179.4(13)
C2A C7B C8B C9B -178.6(9)
C2D N2D C10E C11E 9.6(16)
C2D N2D C10E C15E -177.2(11)
C2D C7E C8E C9E -176.2(9)
C3A N3A C19B C20B 5.8(15)
C3A N3A C19B C24B 174.8(11)
C3A C16B C17B C18B 168.8(9)
C3D N3D C19E C20E 7.0(16)
C3D N3D C19E C24E 177.8(12)
C3D C16E C17E C18E 170.0(9)
C4A N4A C28B C29B 6(2)
C4A N4A C28B C33B -175.9(12)
C4A C25B C26B C27B 176.0(7)
C4BA O1B C9B C5B -173.5(14)
C4BA O1B C9B C8B 2.9(18)
C4D N4D C28E C29E 10.4(15)
C4D N4D C28E C33E 179.5(10)
C4D C25E C26E C27E 171.8(8)
C5A N5A C37B C38B 14.8(16)
C5A N5A C37B C42B -175.5(11)
C5A C34B C35B C36B 173.6(14)
C5D N5D C37E C38E 5(2)
C5D N5D C37E C42E -172.8(12)
C5D C34E C35E C36E 169.5(8)
C6A N6A C46B C47B 3.0(19)
C6A N6A C46B C51B -174.6(12)
C6A C43B C44B C45B 172.7(8)
C6D N6D C46E C47E 12.5(14)
C6D N6D C46E C51E -176.5(10)
C6D C43E C44E C45E 177.0(12)
C7A N7A C55B C56B 16(2)
C7A N7A C55B C60B -164.7(13)
C7A C52B C53B C54B 174.5(13)
C7D N7D C55E C56E 2(2)
C7D N7D C55E C60E -179.6(12)
C7D C52E C53E C54E 173.0(8)
C8 O30 C9E C5E -171.1(9)
C8 O30 C9E C8E 3.9(13)
C8A N8A C64B C65B 2(2)
C8A N8A C64B C69B 178.1(12)
C8A C61B C62B C63B 176.8(13)
C8D N8D C64E C65E 10.6(14)
C8D N8D C64E C69E -175.4(10)
C8D C61E C62E C63E 179.5(12)
C9A C70B C71B C72B -179.6(12)
C9D C70E C71E C72E 172.4(8)
C10B N2A C2A O2A -3(3)
C10B N2A C2A C7B 174.8(10)
C10B C11B C12B C13B 0.0
C10B C15B N2B C16B 180.0
C11B C10B C15B C14B 0.0
C11B C10B C15B N2B 180.0
C11B C12B C13B C14B 0.0
C12B C13B C14B C15B 0.0
C12B C13B C14B C18B 180.0
C13B C14B C15B C10B 0.0
C13B C14B C15B N2B 180.0
C13B C14B C18B S2 13.3(6)
C13B C14B C18B C17B 180.0
C14B C15B N2B C16B 0.0
C15B C10B C11B C12B 0.0
C15B C14B C18B S2 -166.7(6)
C15B C14B C18B C17B 0.0
C15B N2B C16B C3A -170.2(8)
C15B N2B C16B C17B 0.0
N2B C16B C17B C18B 0.0
C16B C17B C18B S2 167.8(5)
C16B C17B C18B C14B 0.0
C18B C14B C15B C10B 180.0
C18B C14B C15B N2B 0.0
C10E N2D C2D O2D 0(2)
C10E N2D C2D C7E 176.1(9)
C10E C11E C12E C13E 0.0
C10E C15E N2E C16E 180.0
C11E C10E C15E C14E 0.0
C11E C10E C15E N2E 180.0
C11E C12E C13E C14E 0.0
C12E C13E C14E C15E 0.0
C12E C13E C14E C18E 180.0
C13E C14E C15E C10E 0.0
C13E C14E C15E N2E 180.0
C13E C14E C18E S1 9.0(6)
C13E C14E C18E C17E 180.0
C14E C15E N2E C16E 0.0
C15E C10E C11E C12E 0.0
C15E C14E C18E S1 -171.0(6)
C15E C14E C18E C17E 0.0
C15E N2E C16E C3D -171.6(8)
C15E N2E C16E C17E 0.0
N2E C16E C17E C18E 0.0
C16E C17E C18E S1 172.3(5)
C16E C17E C18E C14E 0.0
C18E C14E C15E C10E 180.0
C18E C14E C15E N2E 0.0
C19B N3A C3A O3A 6(2)
C19B N3A C3A C16B -172.3(9)
C19B C20B C21B C22B 0.0
C19B C24B N3B C25B 180.0
C20B C19B C24B C23B 0.0
C20B C19B C24B N3B 180.0
C20B C21B C22B C23B 0.0
C21B C22B C23B C24B 0.0
C21B C22B C23B C27B 180.0
C22B C23B C24B C19B 0.0
C22B C23B C24B N3B 180.0
C22B C23B C27B O45 7.3(7)
C22B C23B C27B C26B 180.0
C23B C24B N3B C25B 0.0
C24B C19B C20B C21B 0.0
C24B C23B C27B O45 -172.7(7)
C24B C23B C27B C26B 0.0
C24B N3B C25B C4A -176.0(7)
C24B N3B C25B C26B 0.0
N3B C25B C26B C27B 0.0
C25B C26B C27B O45 172.2(8)
C25B C26B C27B C23B 0.0
C27B C23B C24B C19B 180.0
C27B C23B C24B N3B 0.0
C19E N3D C3D O3D 1(2)
C19E N3D C3D C16E -177.7(9)
C19E C20E C21E C22E 0.0
C19E C24E N3E C25E 180.0
C20E C19E C24E C23E 0.0
C20E C19E C24E N3E 180.0
C20E C21E C22E C23E 0.0
C21E C22E C23E C24E 0.0
C21E C22E C23E C27E 180.0
C22E C23E C24E C19E 0.0
C22E C23E C24E N3E 180.0
C22E C23E C27E O19 5.5(8)
C22E C23E C27E C26E 180.0
C23E C24E N3E C25E 0.0
C24E C19E C20E C21E 0.0
C24E C23E C27E O19 -174.5(8)
C24E C23E C27E C26E 0.0
C24E N3E C25E C4D -172.5(7)
C24E N3E C25E C26E 0.0
N3E C25E C26E C27E 0.0
C25E C26E C27E O19 174.3(8)
C25E C26E C27E C23E 0.0
C27E C23E C24E C19E 180.0
C27E C23E C24E N3E 0.0
C28B N4A C4A O4A 3(2)
C28B N4A C4A C25B -177.0(10)
C28B C29B C30B C31B -2(2)
C28E N4D C4D O4D 3(2)
C28E N4D C4D C25E -177.8(9)
C28E C29E C30E C31E 0.0
C28E C33E N4E C34E 180.0
C29E C28E C33E C32E 0.0
C29E C28E C33E N4E 180.0
C29E C30E C31E C32E 0.0
C30E C31E C32E C33E 0.0
C30E C31E C32E C36E 180.0
C31E C32E C33E C28E 0.0
C31E C32E C33E N4E 180.0
C31E C32E C36E S6A 5.9(5)
C31E C32E C36E C35E 180.0
C32E C33E N4E C34E 0.0
C33E C28E C29E C30E 0.0
C33E C32E C36E S6A -174.1(6)
C33E C32E C36E C35E 0.0
C33E N4E C34E C5D -170.4(7)
C33E N4E C34E C35E 0.0
N4E C34E C35E C36E 0.0
C34E C35E C36E S6A 174.9(5)
C34E C35E C36E C32E 0.0
C36E C32E C33E C28E 180.0
C36E C32E C33E N4E 0.0
C29B C28B C33B N4B -173.6(12)
C29B C28B C33B C32B 5(2)
C29B C30B C31B C32B 3(3)
C30B C31B C32B C33B -1(3)
C30B C31B C32B C36B 176.0(17)
C31B C32B C33B N4B 175.0(14)
C31B C32B C33B C28B -4(2)
C31B C32B C36B S4 5(3)
C31B C32B C36B C35B -176.9(17)
C33B N4B C34B C5A -175.5(11)
C33B N4B C34B C35B 2.2(19)
C33B C28B C29B C30B -2(2)
C33B C32B C36B S4 -178.6(11)
C33B C32B C36B C35B 0(3)
C34B N4B C33B C28B 179.5(11)
C34B N4B C33B C32B 0.9(19)
C34B C35B C36B S4 -178.6(10)
C34B C35B C36B C32B 3(3)
C36B C32B C33B N4B -2(2)
C36B C32B C33B C28B 179.5(14)
C37B N5A C5A O5A -3(2)
C37B N5A C5A C34B 178.7(10)
C37B C38B C39B C40B 0.0
C37B C42B N5B C43B 180.0
C38B C37B C42B C41B 0.0
C38B C37B C42B N5B 180.0
C38B C39B C40B C41B 0.0
C39B C40B C41B C42B 0.0
C39B C40B C41B C45B 180.0
C40B C41B C42B C37B 0.0
C40B C41B C42B N5B 180.0
C40B C41B C45B O4AA 7.9(7)
C40B C41B C45B C44B 180.0
C41B C42B N5B C43B 0.0
C42B C37B C38B C39B 0.0
C42B C41B C45B O4AA -172.1(7)
C42B C41B C45B C44B 0.0
C42B N5B C43B C6A -173.2(7)
C42B N5B C43B C44B 0.0
N5B C43B C44B C45B 0.0
C43B C44B C45B O4AA 172.1(7)
C43B C44B C45B C41B 0.0
C45B C41B C42B C37B 180.0
C45B C41B C42B N5B 0.0
C37E N5D C5D O5D 4(2)
C37E N5D C5D C34E -172.2(11)
C37E C38E C39E C40E 0(2)
C38E C37E C42E N5E -176.0(12)
C38E C37E C42E C41E 6(2)
C38E C39E C40E C41E 2(2)
C39 O13 C45E C41E -174.7(11)
C39 O13 C45E C44E 0.6(19)
C39E C40E C41E C42E 0(2)
C39E C40E C41E C45E -178.6(13)
C40E C41E C42E N5E 178.2(12)
C40E C41E C42E C37E -4(2)
C40E C41E C45E O13 -2.9(19)
C40E C41E C45E C44E -178.5(14)
C42E N5E C43E C6D -177.1(11)
C42E N5E C43E C44E -0.5(18)
C42E C37E C38E C39E -4(2)
C42E C41E C45E O13 178.7(11)
C42E C41E C45E C44E 3.1(19)
C43E N5E C42E C37E -176.0(11)
C43E N5E C42E C41E 2.0(18)
C43E C44E C45E O13 -176.7(11)
C43E C44E C45E C41E -2(2)
C45E C41E C42E N5E -3.2(19)
C45E C41E C42E C37E 174.5(12)
C46B N6A C6A O6A 1(2)
C46B N6A C6A C43B -175.7(10)
C46B C47B C48B C49B -1(2)
C46E N6D C6D O6D 0.2(19)
C46E N6D C6D C43E -178.5(10)
C46E C47E C48E C49E 0.0
C46E C51E N6E C52E 180.0
C47E C46E C51E C50E 0.0
C47E C46E C51E N6E 180.0
C47E C48E C49E C50E 0.0
C48E C49E C50E C51E 0.0
C48E C49E C50E C54E 180.0
C49E C50E C51E C46E 0.0
C49E C50E C51E N6E 180.0
C49E C50E C54E S7 7.7(5)
C49E C50E C54E C53E 180.0
C50E C51E N6E C52E 0.0
C51E C46E C47E C48E 0.0
C51E C50E C54E S7 -172.3(5)
C51E C50E C54E C53E 0.0
C51E N6E C52E C7D -173.7(7)
C51E N6E C52E C53E 0.0
N6E C52E C53E C54E 0.0
C52E C53E C54E S7 173.1(5)
C52E C53E C54E C50E 0.0
C54E S7 O56 Ca2G -60.7(9)
C54E C50E C51E C46E 180.0
C54E C50E C51E N6E 0.0
C47B C46B C51B N6B -173.2(11)
C47B C46B C51B C50B 6.8(18)
C47B C48B C49B C50B 2(2)
C48B C49B C50B C51B 0(2)
C48B C49B C50B C54B 176.6(14)
C49B C50B C51B N6B 175.1(13)
C49B C50B C51B C46B -4.9(19)
C49B C50B C54B S5A 4(2)
C49B C50B C54B C53B -174.3(14)
C51B N6B C52B C7A -174.0(12)
C51B N6B C52B C53B 5(2)
C51B C46B C47B C48B -4.1(18)
C51B C50B C54B S5A -179.8(9)
C51B C50B C54B C53B 2(2)
C52B N6B C51B C46B 178.1(12)
C52B N6B C51B C50B -2(2)
C52B C53B C54B S5A -177.3(10)
C52B C53B C54B C50B 1(2)
C54B S5A O63 Ca1G -58.8(14)
C54B C50B C51B N6B -1.7(19)
C54B C50B C51B C46B 178.3(12)
C55B N7A C7A O7A 4(3)
C55B N7A C7A C52B -176.7(12)
C55B C56B C57B C58B -1(2)
C55E N7D C7D O7D 12(2)
C55E N7D C7D C52E -169.6(10)
C55E C56E C57E C58E -2(2)
C56B C55B C60B N7B -172.7(13)
C56B C55B C60B C59B 5(2)
C56B C57B C58B C59B 4(3)
C56E C55E C60E N7E -176.3(11)
C56E C55E C60E C59E 5.3(18)
C56E C57E C58E C59E 1(2)
C57B C58B C59B C60B -2(2)
C57B C58B C59B C63B 177.6(15)
C57E C58E C59E C60E 2.6(19)
C57E C58E C59E C63E 179.2(13)
C58B C59B C60B N7B 175.2(12)
C58B C59B C60B C55B -2.8(19)
C58B C59B C63B O20 4(2)
C58B C59B C63B C62B -173.3(13)
C58E C59E C60E N7E 175.9(11)
C58E C59E C60E C55E -5.8(18)
C58E C59E C63E O6AA 3.3(18)
C58E C59E C63E C62E -176.4(13)
C60B N7B C61B C8A -175.0(11)
C60B N7B C61B C62B 3.3(18)
C60B C55B C56B C57B -3(2)
C60B C59B C63B O20 -177.3(11)
C60B C59B C63B C62B 5.9(19)
C60E N7E C61E C8D 179.8(10)
C60E N7E C61E C62E -2.3(17)
C60E C55E C56E C57E -2(2)
C60E C59E C63E O6AA -180.0(10)
C60E C59E C63E C62E 0.3(18)
C61B N7B C60B C55B 177.5(11)
C61B N7B C60B C59B -0.4(18)
C61B C62B C63B O20 -180.0(12)
C61B C62B C63B C59B -4(2)
C61E N7E C60E C55E -176.3(11)
C61E N7E C60E C59E 1.9(17)
C61E C62E C63E O6AA 179.6(12)
C61E C62E C63E C59E -1(2)
C63B C59B C60B N7B -4.0(19)
C63B C59B C60B C55B 178.0(12)
C63E C59E C60E N7E -1.0(17)
C63E C59E C60E C55E 177.3(11)
C64B N8A C8A O8A 12(2)
C64B N8A C8A C61B -168.6(12)
C64B C65B C66B C67B -0.8(19)
C64E N8D C8D O8D 5(2)
C64E N8D C8D C61E -175.2(9)
C64E C65E C66E C67E 0.0
C64E C69E N8E C70E 180.0
C65E C64E C69E C68E 0.0
C65E C64E C69E N8E 180.0
C65E C66E C67E C68E 0.0
C66E C67E C68E C69E 0.0
C66E C67E C68E C72E 180.0
C67E C68E C69E C64E 0.0
C67E C68E C69E N8E 180.0
C67E C68E C72E S2A 3.8(5)
C67E C68E C72E C71E 180.0
C68E C69E N8E C70E 0.0
C69E C64E C65E C66E 0.0
C69E C68E C72E S2A -176.2(5)
C69E C68E C72E C71E 0.0
C69E N8E C70E C9D -173.6(7)
C69E N8E C70E C71E 0.0
N8E C70E C71E C72E 0.0
C70E C71E C72E S2A 176.6(4)
C70E C71E C72E C68E 0.0
C72E C68E C69E C64E 180.0
C72E C68E C69E N8E 0.0
C65B C64B C69B N8B -177.6(12)
C65B C64B C69B C68B 3.9(18)
C65B C66B C67B C68B 1(2)
C66B C67B C68B C69B 2(2)
C66B C67B C68B C72B -178.4(12)
C67B C68B C69B N8B 177.5(12)
C67B C68B C69B C64B -4.0(18)
C67B C68B C72B S4A 7(2)
C67B C68B C72B C71B -176.6(13)
C69B N8B C70B C9A -179.4(11)
C69B N8B C70B C71B 1.0(18)
C69B C64B C65B C66B -1(2)
C69B C68B C72B S4A -173.4(10)
C69B C68B C72B C71B 3.1(19)
C70B N8B C69B C64B -178.4(11)
C70B N8B C69B C68B 0.2(18)
C70B C71B C72B S4A 174.7(9)
C70B C71B C72B C68B -2(2)
C72B C68B C69B N8B -2.3(18)
C72B C68B C69B C64B 176.3(11)
C84 O6AA C63E C59E 172.4(12)
C84 O6AA C63E C62E -7.9(19)
C138 O20 C63B C59B 179.1(12)
C138 O20 C63B C62B -4(2)
C142 O45 C27B C23B 170.0(11)
C142 O45 C27B C26B -2.4(15)
C157 O4AA C45B C41B 172.0(9)
C157 O4AA C45B C44B -0.1(13)
C162 O19 C27E C23E 172.2(11)
C162 O19 C27E C26E -2.2(15)
